data_7129697
loop_
_publ_author_name
'Ozawa, Narito'
'Shivakumar, Kilingaru I.'
'Murugavel, Muthuchamy'
'Inaba, Yuya'
'Yoneda, Tomoki'
'Ide, Yuki'
'Pirillo, Jenny'
'Hijikata, Yuh'
'Inokuma, Yasuhide'

_publ_section_title
;
 Alkali metal ion binding using cyclic polyketones
;
_journal_name_full 'Chemical Communications'
_journal_paper_doi 10.1039/D2CC00361A
_journal_year 2022
_chemical_formula_moiety 'C35 H50 O10'
_chemical_formula_sum 'C35 H50 O10'
_chemical_formula_weight 630.75
_space_group_crystal_system monoclinic
_space_group_IT_number 14
_space_group_name_Hall '-P 2yn'
_space_group_name_H-M_alt 'P 1 21/n 1'
_atom_sites_solution_hydrogens geom
_audit_creation_method SHELXL-2018/3
_audit_update_record
;
2022-01-11 deposited with the CCDC.	2022-02-09 downloaded from the CCDC.
;
_cell_angle_alpha 90
_cell_angle_beta 109.539(4)
_cell_angle_gamma 90
_cell_formula_units_Z 16
_cell_length_a 24.7386(8)
_cell_length_b 20.8849(4)
_cell_length_c 27.7039(9)
_cell_measurement_reflns_used 39613
_cell_measurement_temperature 123(2)
_cell_measurement_theta_max 27.9980
_cell_measurement_theta_min 1.9270
_cell_volume 13489.3(7)
_computing_cell_refinement 'CrysAlisPro 1.171.39.43a (Rigaku OD, 2018)'
_computing_data_collection 'CrysAlisPro 1.171.39.43a (Rigaku OD, 2018)'
_computing_data_reduction 'CrysAlisPro 1.171.39.43a (Rigaku OD, 2018)'
_computing_structure_refinement 'SHELXL-2018/3 (Sheldrick, 2018)'
_computing_structure_solution 'SHELXT 2018/2 (Sheldrick, 2018)'
_diffrn_ambient_temperature 123(2)
_diffrn_detector 'CCD plate'
_diffrn_measured_fraction_theta_full 1.000
_diffrn_measured_fraction_theta_max 0.998
_diffrn_measurement_device 'four-circle diffractometer'
_diffrn_measurement_device_type 'XtaLAB AFC11 (RCD3): quarter-chi single'
_diffrn_radiation_monochromator mirror
_diffrn_radiation_probe x-ray
_diffrn_radiation_type MoK\a
_diffrn_radiation_wavelength 0.71073
_diffrn_reflns_av_R_equivalents 0.0638
_diffrn_reflns_av_unetI/netI 0.0482
_diffrn_reflns_Laue_measured_fraction_full 1.000
_diffrn_reflns_Laue_measured_fraction_max 0.998
_diffrn_reflns_limit_h_max 31
_diffrn_reflns_limit_h_min -29
_diffrn_reflns_limit_k_max 23
_diffrn_reflns_limit_k_min -26
_diffrn_reflns_limit_l_max 33
_diffrn_reflns_limit_l_min -34
_diffrn_reflns_number 187293
_diffrn_reflns_point_group_measured_fraction_full 1.000
_diffrn_reflns_point_group_measured_fraction_max 0.998
_diffrn_reflns_theta_full 25.242
_diffrn_reflns_theta_max 26.499
_diffrn_reflns_theta_min 1.840
_diffrn_source 'Rotating-anode X-ray tube (dual wavelength)'
_diffrn_source_type 'Rigaku (Mo) X-ray DW Source'
_exptl_absorpt_coefficient_mu 0.090
_exptl_absorpt_correction_T_max 1.00000
_exptl_absorpt_correction_T_min 0.39187
_exptl_absorpt_correction_type multi-scan
_exptl_absorpt_process_details
;
CrysAlisPro 1.171.39.43a (Rigaku Oxford Diffraction, 2018)
Empirical absorption correction using spherical harmonics,
 implemented in SCALE3 ABSPACK scaling algorithm.
;
_exptl_crystal_colour colorless
_exptl_crystal_density_diffrn 1.242
_exptl_crystal_density_meas ?
_exptl_crystal_description plate
_exptl_crystal_F_000 5440
_exptl_crystal_size_max 0.450
_exptl_crystal_size_mid 0.250
_exptl_crystal_size_min 0.100
_refine_diff_density_max 0.382
_refine_diff_density_min -0.403
_refine_diff_density_rms 0.052
_refine_ls_extinction_method none
_refine_ls_goodness_of_fit_ref 1.042
_refine_ls_hydrogen_treatment constr
_refine_ls_matrix_type full
_refine_ls_number_parameters 1661
_refine_ls_number_reflns 27905
_refine_ls_number_restraints 0
_refine_ls_restrained_S_all 1.042
_refine_ls_R_factor_all 0.0960
_refine_ls_R_factor_gt 0.0570
_refine_ls_shift/su_max 0.000
_refine_ls_shift/su_mean 0.000
_refine_ls_structure_factor_coef Fsqd
_refine_ls_weighting_details 'w=1/[\s^2^(Fo^2^)+(0.0526P)^2^+9.9539P] where P=(Fo^2^+2Fc^2^)/3'
_refine_ls_weighting_scheme calc
_refine_ls_wR_factor_gt 0.1227
_refine_ls_wR_factor_ref 0.1446
_reflns_Friedel_coverage 0.000
_reflns_number_gt 18985
_reflns_number_total 27905
_reflns_threshold_expression 'I > 2\s(I)'
_cod_data_source_file d2cc00361a2.cif
_cod_data_source_block compound_5
_cod_depositor_comments
;
The following automatic conversions were performed:

data item '_exptl_crystal_density_meas' value 'not mesured' was
changed to '?' -- the value is perceived as not measured.

Automatic conversion script
Id: cif_fix_values 7556 2019-12-06 15:28:31Z antanas 
;
_cod_original_sg_symbol_H-M 'P 21/n'
_cod_database_code 7129697
_shelx_shelxl_version_number 2018/3
_shelx_space_group_comment
;
The symmetry employed for this shelxl refinement is uniquely defined
by the following loop, which should always be used as a source of
symmetry information in preference to the above space-group names.
They are only intended as comments.
;
_shelx_estimated_absorpt_t_min 0.961
_shelx_estimated_absorpt_t_max 0.991

loop_
_space_group_symop_operation_xyz
'x, y, z'
'-x+1/2, y+1/2, -z+1/2'
'-x, -y, -z'
'x-1/2, -y-1/2, z-1/2'

loop_
_atom_site_label
_atom_site_type_symbol
_atom_site_fract_x
_atom_site_fract_y
_atom_site_fract_z
_atom_site_U_iso_or_equiv
_atom_site_adp_type
_atom_site_occupancy
_atom_site_site_symmetry_order
_atom_site_calc_flag
_atom_site_refinement_flags_posn
_atom_site_refinement_flags_adp
_atom_site_refinement_flags_occupancy
_atom_site_disorder_assembly
_atom_site_disorder_group
O2 O 0.94980(6) 0.40349(7) 0.56110(5) 0.0307(3) Uani 1 1 d . . . . .
O1 O 0.93258(7) 0.28598(7) 0.68593(6) 0.0333(4) Uani 1 1 d . . . . .
O23 O 0.21044(7) 0.31462(7) 0.40613(6) 0.0334(4) Uani 1 1 d . . . . .
O9 O 0.79530(6) 0.08542(7) 0.60631(6) 0.0319(3) Uani 1 1 d . . . . .
O3 O 0.83754(7) 0.31338(7) 0.53827(6) 0.0351(4) Uani 1 1 d . . . . .
O12 O 0.28125(7) 0.10412(8) 0.27597(6) 0.0351(4) Uani 1 1 d . . . . .
O13 O 0.37768(7) 0.20672(7) 0.30889(6) 0.0358(4) Uani 1 1 d . . . . .
O29 O 0.20157(7) 0.19811(7) 0.62814(6) 0.0357(4) Uani 1 1 d . . . . .
O36 O 0.41795(7) 0.38613(8) 0.73183(6) 0.0377(4) Uani 1 1 d . . . . .
O32 O 0.51930(7) 0.18137(7) 0.70920(6) 0.0371(4) Uani 1 1 d . . . . .
O18 O 0.54387(7) 0.41585(8) 0.32730(6) 0.0381(4) Uani 1 1 d . . . . .
O21 O 0.21610(7) 0.08443(8) 0.47905(6) 0.0364(4) Uani 1 1 d . . . . .
O30 O 0.09755(7) 0.08914(7) 0.49138(6) 0.0379(4) Uani 1 1 d . . . . .
O8 O 0.66787(7) 0.07970(8) 0.50434(6) 0.0390(4) Uani 1 1 d . . . . .
O27 O 0.37339(7) 0.20855(7) 0.73352(6) 0.0357(4) Uani 1 1 d . . . . .
O34 O 0.34163(7) 0.19017(7) 0.59825(6) 0.0371(4) Uani 1 1 d . . . . .
O22 O 0.28804(7) 0.19928(7) 0.46043(6) 0.0394(4) Uani 1 1 d . . . . .
O10 O 0.93053(7) 0.15177(8) 0.53926(6) 0.0402(4) Uani 1 1 d . . . . .
O16 O 0.72813(7) 0.21472(7) 0.33987(6) 0.0376(4) Uani 1 1 d . . . . .
O31 O 0.62821(7) 0.06210(7) 0.84022(6) 0.0386(4) Uani 1 1 d . . . . .
O19 O 0.42008(7) 0.43072(8) 0.22971(6) 0.0401(4) Uani 1 1 d . . . . .
O26 O 0.19473(7) 0.33396(7) 0.69770(6) 0.0397(4) Uani 1 1 d . . . . .
O24 O 0.22111(8) 0.43380(8) 0.49377(6) 0.0419(4) Uani 1 1 d . . . . .
O14 O 0.51171(7) 0.18762(8) 0.32348(6) 0.0403(4) Uani 1 1 d . . . . .
O39 O 0.44354(7) 0.17552(7) 0.87598(6) 0.0404(4) Uani 1 1 d . . . . .
O11 O 0.27835(8) 0.22510(8) 0.14335(6) 0.0409(4) Uani 1 1 d . . . . .
O6 O 0.48810(7) 0.29990(8) 0.50393(7) 0.0405(4) Uani 1 1 d . . . . .
O40 O 0.51025(7) 0.05366(8) 0.85694(7) 0.0422(4) Uani 1 1 d . . . . .
O4 O 0.70712(7) 0.38341(9) 0.51953(6) 0.0422(4) Uani 1 1 d . . . . .
O20 O 0.27892(7) 0.35987(8) 0.28912(7) 0.0432(4) Uani 1 1 d . . . . .
O38 O 0.51812(7) 0.28719(8) 0.93112(6) 0.0401(4) Uani 1 1 d . . . . .
O17 O 0.57407(8) 0.30335(8) 0.20105(6) 0.0429(4) Uani 1 1 d . . . . .
O33 O 0.49756(7) 0.06975(9) 0.61965(6) 0.0448(4) Uani 1 1 d . . . . .
O5 O 0.59324(7) 0.32127(8) 0.45025(6) 0.0417(4) Uani 1 1 d . . . . .
O7 O 0.63969(8) 0.19425(8) 0.63159(6) 0.0449(4) Uani 1 1 d . . . . .
O37 O 0.50639(8) 0.41052(8) 0.84539(7) 0.0461(4) Uani 1 1 d . . . . .
O25 O 0.29926(7) 0.40834(9) 0.60314(6) 0.0475(5) Uani 1 1 d . . . . .
O35 O 0.52151(8) 0.31387(9) 0.63558(7) 0.0490(5) Uani 1 1 d . . . . .
O28 O 0.21894(8) 0.09349(10) 0.72045(7) 0.0542(5) Uani 1 1 d . . . . .
O15 O 0.58800(8) 0.07103(9) 0.33803(9) 0.0671(6) Uani 1 1 d . . . . .
C3 C 0.93742(9) 0.39372(9) 0.59922(7) 0.0217(4) Uani 1 1 d . . . . .
C2 C 0.97959(9) 0.35995(9) 0.64634(8) 0.0233(4) Uani 1 1 d . . . . .
C38 C 0.29214(9) 0.11978(9) 0.23823(8) 0.0247(4) Uani 1 1 d . . . . .
C24 C 0.90807(9) 0.19123(9) 0.61054(8) 0.0239(4) Uani 1 1 d . . . . .
H1 H 0.920297 0.167237 0.643244 0.029 Uiso 1 1 calc R U . . .
H2 H 0.870178 0.210587 0.606114 0.029 Uiso 1 1 calc R U . . .
C18 C 0.67294(9) 0.11577(10) 0.53933(8) 0.0260(5) Uani 1 1 d . . . . .
C21 C 0.80722(9) 0.10734(9) 0.57074(8) 0.0241(4) Uani 1 1 d . . . . .
C83 C 0.23442(9) 0.34411(10) 0.68267(8) 0.0254(5) Uani 1 1 d . . . . .
C1 C 0.95209(8) 0.29492(9) 0.65192(8) 0.0230(4) Uani 1 1 d . . . . .
C23 C 0.90234(9) 0.14533(9) 0.56697(8) 0.0242(4) Uani 1 1 d . . . . .
C87 C 0.31490(9) 0.13261(10) 0.75891(8) 0.0258(5) Uani 1 1 d . . . . .
C91 C 0.18081(9) 0.14796(10) 0.60885(8) 0.0269(5) Uani 1 1 d . . . . .
C56 C 0.40434(9) 0.40341(10) 0.26108(8) 0.0271(5) Uani 1 1 d . . . . .
C37 C 0.24546(9) 0.14626(10) 0.19046(8) 0.0272(5) Uani 1 1 d . . . . .
C57 C 0.34903(9) 0.42294(10) 0.26986(8) 0.0276(5) Uani 1 1 d . . . . .
C41 C 0.40677(9) 0.15878(10) 0.32135(8) 0.0269(5) Uani 1 1 d . . . . .
C22 C 0.86156(9) 0.08768(9) 0.56004(8) 0.0247(4) Uani 1 1 d . . . . .
C106 C 0.60420(9) 0.10973(10) 0.81854(8) 0.0257(4) Uani 1 1 d . . . . .
C71 C 0.19945(9) 0.12352(10) 0.44517(8) 0.0274(5) Uani 1 1 d . . . . .
C82 C 0.23349(9) 0.40362(9) 0.64955(8) 0.0263(5) Uani 1 1 d . . . . .
C42 C 0.45461(9) 0.15429(10) 0.37351(8) 0.0281(5) Uani 1 1 d . . . . .
C25 C 0.95114(9) 0.24417(9) 0.61327(8) 0.0239(4) Uani 1 1 d . . . . .
H3 H 0.989886 0.225120 0.622084 0.029 Uiso 1 1 calc R U . . .
H4 H 0.941735 0.264301 0.579091 0.029 Uiso 1 1 calc R U . . .
C6 C 0.81584(9) 0.36446(10) 0.52175(8) 0.0263(5) Uani 1 1 d . . . . .
C53 C 0.53542(9) 0.38397(10) 0.28919(8) 0.0259(5) Uani 1 1 d . . . . .
C81 C 0.25516(9) 0.38645(10) 0.60544(8) 0.0281(5) Uani 1 1 d . . . . .
C73 C 0.26379(9) 0.18706(10) 0.41569(8) 0.0277(5) Uani 1 1 d . . . . .
C4 C 0.88085(9) 0.41505(10) 0.60289(8) 0.0276(5) Uani 1 1 d . . . . .
H5 H 0.886593 0.455320 0.622830 0.033 Uiso 1 1 calc R U . . .
H6 H 0.866873 0.382209 0.621637 0.033 Uiso 1 1 calc R U . . .
C86 C 0.32900(9) 0.19879(10) 0.74153(8) 0.0255(5) Uani 1 1 d . . . . .
C111 C 0.45314(10) 0.08572(10) 0.62510(8) 0.0292(5) Uani 1 1 d . . . . .
C78 C 0.24745(9) 0.38621(10) 0.49205(8) 0.0282(5) Uani 1 1 d . . . . .
C84 C 0.28703(9) 0.30222(10) 0.69742(8) 0.0270(5) Uani 1 1 d . . . . .
H7 H 0.321460 0.328844 0.713602 0.032 Uiso 1 1 calc R U . . .
H8 H 0.290903 0.282555 0.666227 0.032 Uiso 1 1 calc R U . . .
C72 C 0.22458(10) 0.12819(10) 0.40156(8) 0.0290(5) Uani 1 1 d . . . . .
C58 C 0.30753(9) 0.36618(10) 0.26179(8) 0.0282(5) Uani 1 1 d . . . . .
C76 C 0.26115(10) 0.32701(10) 0.41964(8) 0.0266(5) Uani 1 1 d . . . . .
C118 C 0.46250(9) 0.36527(10) 0.72937(8) 0.0286(5) Uani 1 1 d . . . . .
C93 C 0.12062(9) 0.13486(10) 0.51692(8) 0.0272(5) Uani 1 1 d . . . . .
C48 C 0.68267(9) 0.18778(10) 0.31987(8) 0.0272(5) Uani 1 1 d . . . . .
C20 C 0.76729(9) 0.15538(10) 0.53488(8) 0.0293(5) Uani 1 1 d . . . . .
H9 H 0.788604 0.195475 0.534783 0.035 Uiso 1 1 calc R U . . .
H10 H 0.754118 0.137966 0.499619 0.035 Uiso 1 1 calc R U . . .
C113 C 0.38716(9) 0.17806(10) 0.59335(8) 0.0280(5) Uani 1 1 d . . . . .
C19 C 0.71553(9) 0.17023(10) 0.55075(8) 0.0288(5) Uani 1 1 d . . . . .
H11 H 0.728613 0.179478 0.587929 0.035 Uiso 1 1 calc R U . . .
H12 H 0.696279 0.209069 0.532463 0.035 Uiso 1 1 calc R U . . .
C108 C 0.53883(10) 0.13080(10) 0.72897(8) 0.0289(5) Uani 1 1 d . . . . .
C7 C 0.76812(10) 0.36905(10) 0.46945(8) 0.0291(5) Uani 1 1 d . . . . .
C36 C 0.26419(9) 0.21381(10) 0.18019(8) 0.0264(5) Uani 1 1 d . . . . .
C8 C 0.71305(10) 0.39054(10) 0.47835(8) 0.0308(5) Uani 1 1 d . . . . .
C88 C 0.26382(10) 0.10622(10) 0.71455(8) 0.0301(5) Uani 1 1 d . . . . .
C26 C 1.03695(9) 0.34960(10) 0.63815(9) 0.0323(5) Uani 1 1 d . . . . .
H81 H 1.061905 0.323388 0.666088 0.048 Uiso 1 1 calc R U . . .
H82 H 1.055230 0.391107 0.637653 0.048 Uiso 1 1 calc R U . . .
H83 H 1.030554 0.327652 0.605437 0.048 Uiso 1 1 calc R U . . .
C49 C 0.63365(9) 0.21990(10) 0.27983(8) 0.0278(5) Uani 1 1 d . . . . .
H13 H 0.597097 0.201606 0.280773 0.033 Uiso 1 1 calc R U . . .
H14 H 0.636311 0.210965 0.245602 0.033 Uiso 1 1 calc R U . . .
C51 C 0.59120(9) 0.32656(10) 0.24324(8) 0.0286(5) Uani 1 1 d . . . . .
C103 C 0.36630(10) 0.08762(10) 0.76932(8) 0.0309(5) Uani 1 1 d . . . . .
H84 H 0.376393 0.083142 0.738155 0.046 Uiso 1 1 calc R U . . .
H85 H 0.356431 0.045545 0.779642 0.046 Uiso 1 1 calc R U . . .
H86 H 0.399032 0.105338 0.796819 0.046 Uiso 1 1 calc R U . . .
C11 C 0.58749(9) 0.37468(11) 0.46515(9) 0.0329(5) Uani 1 1 d . . . . .
C27 C 0.98747(10) 0.40123(10) 0.69407(8) 0.0305(5) Uani 1 1 d . . . . .
H87 H 1.013903 0.379779 0.724210 0.046 Uiso 1 1 calc R U . . .
H88 H 0.950281 0.407267 0.698818 0.046 Uiso 1 1 calc R U . . .
H89 H 1.003246 0.443006 0.689650 0.046 Uiso 1 1 calc R U . . .
C77 C 0.28463(9) 0.38181(10) 0.45756(8) 0.0289(5) Uani 1 1 d . . . . .
C40 C 0.39717(10) 0.10162(11) 0.28674(8) 0.0314(5) Uani 1 1 d . . . . .
H15 H 0.385776 0.064785 0.303681 0.038 Uiso 1 1 calc R U . . .
H16 H 0.433691 0.090437 0.281478 0.038 Uiso 1 1 calc R U . . .
C39 C 0.35155(9) 0.11255(11) 0.23508(8) 0.0303(5) Uani 1 1 d . . . . .
H17 H 0.361211 0.151647 0.219471 0.036 Uiso 1 1 calc R U . . .
H18 H 0.351703 0.076017 0.212357 0.036 Uiso 1 1 calc R U . . .
C5 C 0.83574(9) 0.42587(10) 0.55094(8) 0.0303(5) Uani 1 1 d . . . . .
H19 H 0.802355 0.447762 0.555633 0.036 Uiso 1 1 calc R U . . .
H20 H 0.851648 0.454406 0.530491 0.036 Uiso 1 1 calc R U . . .
C130 C 0.57772(10) 0.15806(10) 0.84382(8) 0.0286(5) Uani 1 1 d . . . . .
H21 H 0.538301 0.167193 0.820681 0.034 Uiso 1 1 calc R U . . .
H22 H 0.599919 0.198354 0.848118 0.034 Uiso 1 1 calc R U . . .
C126 C 0.46445(10) 0.15978(11) 0.92050(8) 0.0309(5) Uani 1 1 d . . . . .
C16 C 0.61975(9) 0.17403(11) 0.58860(8) 0.0297(5) Uani 1 1 d . . . . .
C85 C 0.28382(9) 0.24963(10) 0.73445(8) 0.0268(5) Uani 1 1 d . . . . .
H23 H 0.288165 0.269102 0.768121 0.032 Uiso 1 1 calc R U . . .
H24 H 0.245482 0.229347 0.721540 0.032 Uiso 1 1 calc R U . . .
C59 C 0.30225(10) 0.32113(10) 0.21808(8) 0.0311(5) Uani 1 1 d . . . . .
H25 H 0.340802 0.305265 0.220561 0.037 Uiso 1 1 calc R U . . .
H26 H 0.286267 0.344499 0.185272 0.037 Uiso 1 1 calc R U . . .
C112 C 0.40226(9) 0.11015(10) 0.57980(8) 0.0294(5) Uani 1 1 d . . . . .
C17 C 0.63518(9) 0.10772(10) 0.57338(8) 0.0295(5) Uani 1 1 d . . . . .
C95 C 0.15364(10) 0.17161(11) 0.44421(8) 0.0301(5) Uani 1 1 d . . . . .
H27 H 0.116061 0.155199 0.421861 0.036 Uiso 1 1 calc R U . . .
H28 H 0.161407 0.212003 0.429001 0.036 Uiso 1 1 calc R U . . .
C116 C 0.48236(10) 0.32347(10) 0.65135(8) 0.0291(5) Uani 1 1 d . . . . .
C107 C 0.60191(10) 0.12571(11) 0.76370(8) 0.0303(5) Uani 1 1 d . . . . .
C60 C 0.26367(9) 0.26446(10) 0.21848(8) 0.0278(5) Uani 1 1 d . . . . .
H29 H 0.276344 0.245283 0.253157 0.033 Uiso 1 1 calc R U . . .
H30 H 0.223887 0.279981 0.211007 0.033 Uiso 1 1 calc R U . . .
C92 C 0.11903(9) 0.14453(11) 0.57161(8) 0.0300(5) Uani 1 1 d . . . . .
C35 C 0.84587(10) 0.06179(10) 0.50517(8) 0.0317(5) Uani 1 1 d . . . . .
H90 H 0.815506 0.029607 0.499238 0.048 Uiso 1 1 calc R U . . .
H91 H 0.879774 0.042206 0.500500 0.048 Uiso 1 1 calc R U . . .
H92 H 0.832298 0.097055 0.480762 0.048 Uiso 1 1 calc R U . . .
C13 C 0.53681(9) 0.32041(10) 0.51740(9) 0.0308(5) Uani 1 1 d . . . . .
C115 C 0.43010(9) 0.28126(10) 0.63706(8) 0.0278(5) Uani 1 1 d . . . . .
H31 H 0.395538 0.307635 0.620777 0.033 Uiso 1 1 calc R U . . .
H32 H 0.426457 0.262059 0.668503 0.033 Uiso 1 1 calc R U . . .
C52 C 0.57193(9) 0.39326(10) 0.25435(8) 0.0287(5) Uani 1 1 d . . . . .
C128 C 0.52670(10) 0.09176(11) 0.89173(8) 0.0311(5) Uani 1 1 d . . . . .
C54 C 0.48974(9) 0.33293(10) 0.27554(9) 0.0303(5) Uani 1 1 d . . . . .
H33 H 0.506635 0.291899 0.291440 0.036 Uiso 1 1 calc R U . . .
H34 H 0.475261 0.326908 0.237928 0.036 Uiso 1 1 calc R U . . .
C117 C 0.48338(9) 0.38221(10) 0.68484(9) 0.0307(5) Uani 1 1 d . . . . .
C114 C 0.43303(9) 0.22815(10) 0.60053(8) 0.0290(5) Uani 1 1 d . . . . .
H35 H 0.429255 0.247170 0.566829 0.035 Uiso 1 1 calc R U . . .
H36 H 0.471100 0.207303 0.613817 0.035 Uiso 1 1 calc R U . . .
C127 C 0.49868(10) 0.09720(11) 0.93328(8) 0.0320(5) Uani 1 1 d . . . . .
C34 C 0.89405(10) 0.03598(10) 0.59837(8) 0.0309(5) Uani 1 1 d . . . . .
H93 H 0.900412 0.050930 0.633372 0.046 Uiso 1 1 calc R U . . .
H94 H 0.931085 0.027593 0.593941 0.046 Uiso 1 1 calc R U . . .
H95 H 0.871338 -0.003494 0.592209 0.046 Uiso 1 1 calc R U . . .
C14 C 0.58559(9) 0.28465(10) 0.55448(9) 0.0315(5) Uani 1 1 d . . . . .
H37 H 0.588036 0.295740 0.589890 0.038 Uiso 1 1 calc R U . . .
H38 H 0.621966 0.297769 0.549776 0.038 Uiso 1 1 calc R U . . .
C50 C 0.63311(9) 0.29206(10) 0.28753(9) 0.0311(5) Uani 1 1 d . . . . .
H39 H 0.623498 0.300923 0.318822 0.037 Uiso 1 1 calc R U . . .
H40 H 0.672049 0.309107 0.293020 0.037 Uiso 1 1 calc R U . . .
C43 C 0.51111(10) 0.16570(11) 0.36374(8) 0.0327(5) Uani 1 1 d . . . . .
C110 C 0.44520(10) 0.08089(11) 0.67648(8) 0.0316(5) Uani 1 1 d . . . . .
H41 H 0.419631 0.044253 0.675988 0.038 Uiso 1 1 calc R U . . .
H42 H 0.426029 0.120247 0.682445 0.038 Uiso 1 1 calc R U . . .
C62 C 0.18808(9) 0.14975(11) 0.19977(9) 0.0343(5) Uani 1 1 d . . . . .
H96 H 0.192688 0.174496 0.230950 0.051 Uiso 1 1 calc R U . . .
H97 H 0.175104 0.106368 0.203787 0.051 Uiso 1 1 calc R U . . .
H98 H 0.159618 0.170640 0.170537 0.051 Uiso 1 1 calc R U . . .
C47 C 0.67407(10) 0.11815(10) 0.33300(8) 0.0319(5) Uani 1 1 d . . . . .
C15 C 0.57804(10) 0.21287(10) 0.54696(9) 0.0322(5) Uani 1 1 d . . . . .
H43 H 0.538566 0.201352 0.545080 0.039 Uiso 1 1 calc R U . . .
H44 H 0.582378 0.201328 0.513792 0.039 Uiso 1 1 calc R U . . .
C94 C 0.15003(10) 0.18582(10) 0.49664(8) 0.0310(5) Uani 1 1 d . . . . .
H45 H 0.189383 0.191649 0.521081 0.037 Uiso 1 1 calc R U . . .
H46 H 0.129246 0.226715 0.494959 0.037 Uiso 1 1 calc R U . . .
C102 C 0.29915(10) 0.13969(11) 0.80754(8) 0.0334(5) Uani 1 1 d . . . . .
H99 H 0.290129 0.097505 0.818345 0.050 Uiso 1 1 calc R U . . .
H100 H 0.265654 0.167749 0.800618 0.050 Uiso 1 1 calc R U . . .
H101 H 0.331566 0.158356 0.834797 0.050 Uiso 1 1 calc R U . . .
C123 C 0.46776(11) 0.30055(11) 0.91923(9) 0.0343(5) Uani 1 1 d . . . . .
C12 C 0.54991(9) 0.38571(11) 0.49879(9) 0.0340(5) Uani 1 1 d . . . . .
C69 C 0.31825(10) 0.47503(10) 0.23116(9) 0.0339(5) Uani 1 1 d . . . . .
H102 H 0.342110 0.513630 0.237195 0.051 Uiso 1 1 calc R U . . .
H103 H 0.281397 0.485163 0.235369 0.051 Uiso 1 1 calc R U . . .
H104 H 0.311619 0.459476 0.196280 0.051 Uiso 1 1 calc R U . . .
C121 C 0.47866(10) 0.36387(11) 0.84697(8) 0.0330(5) Uani 1 1 d . . . . .
C55 C 0.44030(9) 0.35057(11) 0.29361(9) 0.0331(5) Uani 1 1 d . . . . .
H47 H 0.416004 0.312387 0.291866 0.040 Uiso 1 1 calc R U . . .
H48 H 0.455472 0.364781 0.329748 0.040 Uiso 1 1 calc R U . . .
C129 C 0.57485(10) 0.13819(11) 0.89579(8) 0.0340(5) Uani 1 1 d . . . . .
H49 H 0.611737 0.118168 0.916058 0.041 Uiso 1 1 calc R U . . .
H50 H 0.569623 0.176875 0.914408 0.041 Uiso 1 1 calc R U . . .
C109 C 0.50100(10) 0.07216(11) 0.72047(9) 0.0355(5) Uani 1 1 d . . . . .
H51 H 0.492378 0.062766 0.752157 0.043 Uiso 1 1 calc R U . . .
H52 H 0.521920 0.035006 0.713208 0.043 Uiso 1 1 calc R U . . .
C122 C 0.44485(10) 0.35874(12) 0.88411(9) 0.0383(6) Uani 1 1 d . . . . .
C89 C 0.27224(10) 0.09592(11) 0.66373(8) 0.0352(5) Uani 1 1 d . . . . .
H53 H 0.296253 0.057370 0.665979 0.042 Uiso 1 1 calc R U . . .
H54 H 0.293182 0.133015 0.656413 0.042 Uiso 1 1 calc R U . . .
C101 C 0.27333(11) 0.45317(10) 0.68445(9) 0.0362(5) Uani 1 1 d . . . . .
H105 H 0.312751 0.436881 0.696106 0.054 Uiso 1 1 calc R U . . .
H106 H 0.261205 0.461221 0.714155 0.054 Uiso 1 1 calc R U . . .
H107 H 0.271562 0.493143 0.665462 0.054 Uiso 1 1 calc R U . . .
C61 C 0.24105(10) 0.10240(11) 0.14485(8) 0.0353(5) Uani 1 1 d . . . . .
H108 H 0.231933 0.058745 0.152595 0.053 Uiso 1 1 calc R U . . .
H109 H 0.277705 0.102367 0.138484 0.053 Uiso 1 1 calc R U . . .
H110 H 0.210697 0.118073 0.114360 0.053 Uiso 1 1 calc R U . . .
C74 C 0.27374(11) 0.22806(11) 0.37468(9) 0.0359(5) Uani 1 1 d . . . . .
H55 H 0.236832 0.236094 0.347056 0.043 Uiso 1 1 calc R U . . .
H56 H 0.299538 0.205543 0.359642 0.043 Uiso 1 1 calc R U . . .
C67 C 0.62423(10) 0.43480(11) 0.28162(10) 0.0381(6) Uani 1 1 d . . . . .
H111 H 0.645694 0.415534 0.314751 0.057 Uiso 1 1 calc R U . . .
H112 H 0.611495 0.477802 0.287072 0.057 Uiso 1 1 calc R U . . .
H113 H 0.648970 0.437662 0.260493 0.057 Uiso 1 1 calc R U . . .
C97 C 0.17689(11) 0.13312(12) 0.34933(8) 0.0391(6) Uani 1 1 d . . . . .
H114 H 0.193953 0.133625 0.322102 0.059 Uiso 1 1 calc R U . . .
H115 H 0.155092 0.172666 0.347928 0.059 Uiso 1 1 calc R U . . .
H116 H 0.151163 0.096218 0.344606 0.059 Uiso 1 1 calc R U . . .
C68 C 0.53537(11) 0.42605(11) 0.20493(9) 0.0382(6) Uani 1 1 d . . . . .
H117 H 0.520065 0.466279 0.213237 0.057 Uiso 1 1 calc R U . . .
H118 H 0.503557 0.397873 0.186295 0.057 Uiso 1 1 calc R U . . .
H119 H 0.559022 0.435045 0.183548 0.057 Uiso 1 1 calc R U . . .
C46 C 0.62280(10) 0.11339(12) 0.35232(9) 0.0403(6) Uani 1 1 d . . . . .
C10 C 0.61243(10) 0.43275(11) 0.44796(9) 0.0389(6) Uani 1 1 d . . . . .
H57 H 0.622654 0.464895 0.475824 0.047 Uiso 1 1 calc R U . . .
H58 H 0.582807 0.451911 0.417973 0.047 Uiso 1 1 calc R U . . .
C70 C 0.36352(11) 0.44863(12) 0.32461(9) 0.0384(6) Uani 1 1 d . . . . .
H120 H 0.378223 0.413665 0.349087 0.058 Uiso 1 1 calc R U . . .
H121 H 0.328870 0.466465 0.329104 0.058 Uiso 1 1 calc R U . . .
H122 H 0.392734 0.482186 0.330627 0.058 Uiso 1 1 calc R U . . .
C133 C 0.35120(10) 0.06485(11) 0.57122(9) 0.0371(5) Uani 1 1 d . . . . .
H123 H 0.361541 0.022006 0.562803 0.056 Uiso 1 1 calc R U . . .
H124 H 0.318360 0.080845 0.542912 0.056 Uiso 1 1 calc R U . . .
H125 H 0.341016 0.062711 0.602466 0.056 Uiso 1 1 calc R U . . .
C100 C 0.17227(10) 0.43019(11) 0.62827(9) 0.0368(5) Uani 1 1 d . . . . .
H126 H 0.171172 0.465662 0.604803 0.055 Uiso 1 1 calc R U . . .
H127 H 0.160388 0.445632 0.656596 0.055 Uiso 1 1 calc R U . . .
H128 H 0.146135 0.396266 0.609818 0.055 Uiso 1 1 calc R U . . .
C134 C 0.41843(11) 0.11385(12) 0.53108(8) 0.0378(6) Uani 1 1 d . . . . .
H129 H 0.452565 0.140757 0.537450 0.057 Uiso 1 1 calc R U . . .
H130 H 0.386526 0.132431 0.503274 0.057 Uiso 1 1 calc R U . . .
H131 H 0.426547 0.070711 0.521367 0.057 Uiso 1 1 calc R U . . .
C132 C 0.63209(10) 0.18973(12) 0.76341(9) 0.0392(6) Uani 1 1 d . . . . .
H132 H 0.611364 0.224093 0.773833 0.059 Uiso 1 1 calc R U . . .
H133 H 0.632708 0.198412 0.728831 0.059 Uiso 1 1 calc R U . . .
H134 H 0.671507 0.187627 0.787373 0.059 Uiso 1 1 calc R U . . .
C90 C 0.21619(11) 0.08760(11) 0.61975(9) 0.0392(6) Uani 1 1 d . . . . .
H59 H 0.224620 0.074832 0.588596 0.047 Uiso 1 1 calc R U . . .
H60 H 0.193733 0.052760 0.628212 0.047 Uiso 1 1 calc R U . . .
C33 C 0.58120(10) 0.06951(11) 0.54458(10) 0.0392(6) Uani 1 1 d . . . . .
H135 H 0.556924 0.065480 0.566044 0.059 Uiso 1 1 calc R U . . .
H136 H 0.592189 0.026800 0.536503 0.059 Uiso 1 1 calc R U . . .
H137 H 0.559948 0.091804 0.512757 0.059 Uiso 1 1 calc R U . . .
C75 C 0.30056(11) 0.29132(11) 0.39780(10) 0.0375(6) Uani 1 1 d . . . . .
H61 H 0.337602 0.283140 0.425208 0.045 Uiso 1 1 calc R U . . .
H62 H 0.308166 0.317735 0.371096 0.045 Uiso 1 1 calc R U . . .
C80 C 0.21874(11) 0.34227(11) 0.56448(9) 0.0383(6) Uani 1 1 d . . . . .
H63 H 0.180602 0.362060 0.548131 0.046 Uiso 1 1 calc R U . . .
H64 H 0.213037 0.301586 0.580480 0.046 Uiso 1 1 calc R U . . .
C96 C 0.26314(11) 0.07083(11) 0.40237(10) 0.0392(6) Uani 1 1 d . . . . .
H138 H 0.281314 0.076504 0.376186 0.059 Uiso 1 1 calc R U . . .
H139 H 0.240060 0.031618 0.395276 0.059 Uiso 1 1 calc R U . . .
H140 H 0.292811 0.067562 0.436169 0.059 Uiso 1 1 calc R U . . .
C9 C 0.66492(10) 0.41798(12) 0.43377(9) 0.0388(6) Uani 1 1 d . . . . .
H65 H 0.678350 0.457713 0.421904 0.047 Uiso 1 1 calc R U . . .
H66 H 0.654581 0.386965 0.405098 0.047 Uiso 1 1 calc R U . . .
C28 C 0.78569(11) 0.41635(12) 0.43503(9) 0.0409(6) Uani 1 1 d . . . . .
H141 H 0.785669 0.459949 0.448102 0.061 Uiso 1 1 calc R U . . .
H142 H 0.758405 0.413668 0.400045 0.061 Uiso 1 1 calc R U . . .
H143 H 0.824231 0.405671 0.434931 0.061 Uiso 1 1 calc R U . . .
C105 C 0.08805(11) 0.20745(13) 0.57425(9) 0.0428(6) Uani 1 1 d . . . . .
H144 H 0.109450 0.243448 0.566836 0.064 Uiso 1 1 calc R U . . .
H145 H 0.085604 0.212557 0.608622 0.064 Uiso 1 1 calc R U . . .
H146 H 0.049307 0.206513 0.548965 0.064 Uiso 1 1 calc R U . . .
C140 C 0.45458(11) 0.04358(12) 0.92737(11) 0.0461(6) Uani 1 1 d . . . . .
H147 H 0.435880 0.048812 0.953219 0.069 Uiso 1 1 calc R U . . .
H148 H 0.473992 0.001986 0.932012 0.069 Uiso 1 1 calc R U . . .
H149 H 0.425677 0.045665 0.893098 0.069 Uiso 1 1 calc R U . . .
C64 C 0.45255(11) 0.08962(13) 0.39885(9) 0.0441(6) Uani 1 1 d . . . . .
H150 H 0.464803 0.055732 0.380324 0.066 Uiso 1 1 calc R U . . .
H151 H 0.413272 0.081104 0.397956 0.066 Uiso 1 1 calc R U . . .
H152 H 0.478265 0.090634 0.434507 0.066 Uiso 1 1 calc R U . . .
C79 C 0.24544(13) 0.32803(11) 0.52380(9) 0.0444(6) Uani 1 1 d . . . . .
H67 H 0.284925 0.311852 0.540493 0.053 Uiso 1 1 calc R U . . .
H68 H 0.223065 0.293916 0.500960 0.053 Uiso 1 1 calc R U . . .
C119 C 0.50020(12) 0.32156(12) 0.77003(9) 0.0444(6) Uani 1 1 d . . . . .
H69 H 0.538417 0.341623 0.785162 0.053 Uiso 1 1 calc R U . . .
H70 H 0.505416 0.280795 0.753883 0.053 Uiso 1 1 calc R U . . .
C65 C 0.72705(11) 0.09363(12) 0.37607(10) 0.0418(6) Uani 1 1 d . . . . .
H153 H 0.759613 0.090850 0.363517 0.063 Uiso 1 1 calc R U . . .
H154 H 0.718978 0.051135 0.387034 0.063 Uiso 1 1 calc R U . . .
H155 H 0.736387 0.123250 0.405143 0.063 Uiso 1 1 calc R U . . .
C99 C 0.27661(12) 0.44308(11) 0.42498(10) 0.0431(6) Uani 1 1 d . . . . .
H156 H 0.289351 0.480239 0.447536 0.065 Uiso 1 1 calc R U . . .
H157 H 0.236005 0.448062 0.404528 0.065 Uiso 1 1 calc R U . . .
H158 H 0.299386 0.439917 0.402144 0.065 Uiso 1 1 calc R U . . .
C32 C 0.67049(12) 0.07074(13) 0.62131(10) 0.0455(6) Uani 1 1 d . . . . .
H159 H 0.703829 0.096356 0.640806 0.068 Uiso 1 1 calc R U . . .
H160 H 0.683497 0.030197 0.611141 0.068 Uiso 1 1 calc R U . . .
H161 H 0.646723 0.062001 0.642636 0.068 Uiso 1 1 calc R U . . .
C30 C 0.57996(12) 0.42727(12) 0.54630(10) 0.0457(6) Uani 1 1 d . . . . .
H162 H 0.557164 0.427147 0.569208 0.069 Uiso 1 1 calc R U . . .
H163 H 0.583632 0.471253 0.535457 0.069 Uiso 1 1 calc R U . . .
H164 H 0.618157 0.409796 0.564376 0.069 Uiso 1 1 calc R U . . .
C29 C 0.75635(12) 0.30287(12) 0.44411(10) 0.0490(7) Uani 1 1 d . . . . .
H165 H 0.791575 0.286228 0.439956 0.073 Uiso 1 1 calc R U . . .
H166 H 0.726465 0.306496 0.410456 0.073 Uiso 1 1 calc R U . . .
H167 H 0.743492 0.273602 0.465707 0.073 Uiso 1 1 calc R U . . .
C66 C 0.66259(13) 0.07754(11) 0.28473(10) 0.0490(7) Uani 1 1 d . . . . .
H168 H 0.629747 0.095172 0.257296 0.074 Uiso 1 1 calc R U . . .
H169 H 0.654140 0.033423 0.291941 0.074 Uiso 1 1 calc R U . . .
H170 H 0.696525 0.077967 0.273990 0.074 Uiso 1 1 calc R U . . .
C125 C 0.45502(13) 0.19987(12) 0.96166(10) 0.0496(7) Uani 1 1 d . . . . .
H71 H 0.492103 0.207076 0.989272 0.059 Uiso 1 1 calc R U . . .
H72 H 0.429280 0.176983 0.976560 0.059 Uiso 1 1 calc R U . . .
C98 C 0.34738(11) 0.37351(14) 0.49111(11) 0.0516(7) Uani 1 1 d . . . . .
H171 H 0.357535 0.406201 0.518032 0.077 Uiso 1 1 calc R U . . .
H172 H 0.371993 0.378126 0.469997 0.077 Uiso 1 1 calc R U . . .
H173 H 0.352811 0.330879 0.506784 0.077 Uiso 1 1 calc R U . . .
C31 C 0.49447(11) 0.41755(12) 0.46506(11) 0.0484(7) Uani 1 1 d . . . . .
H174 H 0.475440 0.389819 0.435764 0.073 Uiso 1 1 calc R U . . .
H175 H 0.503485 0.458822 0.452732 0.073 Uiso 1 1 calc R U . . .
H176 H 0.468968 0.424411 0.485087 0.073 Uiso 1 1 calc R U . . .
C139 C 0.54425(12) 0.09616(16) 0.98661(9) 0.0540(8) Uani 1 1 d . . . . .
H177 H 0.569318 0.133553 0.990689 0.081 Uiso 1 1 calc R U . . .
H178 H 0.567139 0.056970 0.990659 0.081 Uiso 1 1 calc R U . . .
H179 H 0.525497 0.097273 1.012658 0.081 Uiso 1 1 calc R U . . .
C104 C 0.08716(12) 0.08811(15) 0.58520(10) 0.0546(8) Uani 1 1 d . . . . .
H180 H 0.046412 0.090304 0.564510 0.082 Uiso 1 1 calc R U . . .
H181 H 0.091324 0.090167 0.621607 0.082 Uiso 1 1 calc R U . . .
H182 H 0.103378 0.047786 0.578162 0.082 Uiso 1 1 calc R U . . .
C136 C 0.54455(12) 0.40900(14) 0.70566(12) 0.0559(8) Uani 1 1 d . . . . .
H183 H 0.545974 0.443869 0.729721 0.084 Uiso 1 1 calc R U . . .
H184 H 0.555749 0.425312 0.677201 0.084 Uiso 1 1 calc R U . . .
H185 H 0.571013 0.374930 0.723345 0.084 Uiso 1 1 calc R U . . .
C135 C 0.44319(13) 0.43110(12) 0.64927(11) 0.0509(7) Uani 1 1 d . . . . .
H186 H 0.403406 0.416607 0.640672 0.076 Uiso 1 1 calc R U . . .
H187 H 0.452773 0.435272 0.617827 0.076 Uiso 1 1 calc R U . . .
H188 H 0.447697 0.472696 0.666537 0.076 Uiso 1 1 calc R U . . .
C137 C 0.45705(14) 0.41743(12) 0.91918(11) 0.0539(7) Uani 1 1 d . . . . .
H189 H 0.445119 0.456227 0.898445 0.081 Uiso 1 1 calc R U . . .
H190 H 0.498213 0.419718 0.938447 0.081 Uiso 1 1 calc R U . . .
H191 H 0.435646 0.413922 0.943116 0.081 Uiso 1 1 calc R U . . .
C120 C 0.47607(14) 0.30723(11) 0.81227(10) 0.0515(7) Uani 1 1 d . . . . .
H73 H 0.497753 0.271195 0.833105 0.062 Uiso 1 1 calc R U . . .
H74 H 0.435630 0.293500 0.796752 0.062 Uiso 1 1 calc R U . . .
C124 C 0.42856(13) 0.26395(12) 0.94033(11) 0.0510(7) Uani 1 1 d . . . . .
H75 H 0.391331 0.256794 0.912891 0.061 Uiso 1 1 calc R U . . .
H76 H 0.421366 0.289191 0.967819 0.061 Uiso 1 1 calc R U . . .
C131 C 0.63160(13) 0.07268(15) 0.74398(10) 0.0580(8) Uani 1 1 d . . . . .
H192 H 0.672984 0.074194 0.762428 0.087 Uiso 1 1 calc R U . . .
H193 H 0.624367 0.078822 0.707278 0.087 Uiso 1 1 calc R U . . .
H194 H 0.616494 0.030988 0.749566 0.087 Uiso 1 1 calc R U . . .
C45 C 0.61892(11) 0.16196(17) 0.39114(9) 0.0563(8) Uani 1 1 d . . . . .
H77 H 0.618594 0.205460 0.376841 0.068 Uiso 1 1 calc R U . . .
H78 H 0.653382 0.158369 0.422137 0.068 Uiso 1 1 calc R U . . .
C63 C 0.44774(12) 0.20855(14) 0.40844(10) 0.0548(8) Uani 1 1 d . . . . .
H195 H 0.478679 0.206001 0.441550 0.082 Uiso 1 1 calc R U . . .
H196 H 0.410642 0.204327 0.413678 0.082 Uiso 1 1 calc R U . . .
H197 H 0.449528 0.249940 0.392374 0.082 Uiso 1 1 calc R U . . .
C44 C 0.56549(11) 0.1533(2) 0.40626(10) 0.0738(11) Uani 1 1 d . . . . .
H79 H 0.564825 0.108973 0.418697 0.089 Uiso 1 1 calc R U . . .
H80 H 0.567840 0.182699 0.434932 0.089 Uiso 1 1 calc R U . . .
C138 C 0.38092(13) 0.3540(2) 0.85321(14) 0.0808(11) Uani 1 1 d . . . . .
H198 H 0.370454 0.387887 0.827288 0.121 Uiso 1 1 calc R U . . .
H199 H 0.358508 0.358835 0.876219 0.121 Uiso 1 1 calc R U . . .
H200 H 0.372822 0.312108 0.836325 0.121 Uiso 1 1 calc R U . . .

loop_
_atom_site_aniso_label
_atom_site_aniso_U_11
_atom_site_aniso_U_22
_atom_site_aniso_U_33
_atom_site_aniso_U_23
_atom_site_aniso_U_13
_atom_site_aniso_U_12
O2 0.0365(9) 0.0304(8) 0.0291(8) 0.0031(6) 0.0163(7) -0.0012(7)
O1 0.0493(10) 0.0233(8) 0.0346(9) 0.0015(6) 0.0237(8) -0.0029(7)
O23 0.0324(9) 0.0298(8) 0.0371(9) -0.0028(7) 0.0105(7) 0.0017(7)
O9 0.0376(9) 0.0322(8) 0.0304(8) 0.0075(7) 0.0175(7) -0.0004(7)
O3 0.0367(9) 0.0222(8) 0.0423(9) 0.0062(7) 0.0079(7) 0.0032(7)
O12 0.0399(9) 0.0395(9) 0.0285(8) 0.0071(7) 0.0151(7) -0.0054(7)
O13 0.0331(9) 0.0249(8) 0.0451(9) 0.0027(7) 0.0075(7) 0.0036(7)
O29 0.0449(10) 0.0224(8) 0.0369(9) -0.0005(7) 0.0098(7) -0.0025(7)
O36 0.0314(9) 0.0393(9) 0.0455(10) -0.0045(8) 0.0172(8) 0.0028(7)
O32 0.0424(9) 0.0257(8) 0.0377(9) 0.0004(7) 0.0062(7) 0.0016(7)
O18 0.0422(10) 0.0370(9) 0.0414(9) -0.0128(8) 0.0223(8) -0.0090(7)
O21 0.0340(9) 0.0368(9) 0.0386(9) 0.0104(8) 0.0124(7) 0.0026(7)
O30 0.0421(9) 0.0321(9) 0.0418(9) -0.0085(7) 0.0170(8) -0.0066(7)
O8 0.0420(10) 0.0424(10) 0.0390(9) -0.0143(8) 0.0217(8) -0.0074(8)
O27 0.0340(9) 0.0304(8) 0.0481(10) 0.0025(7) 0.0208(8) -0.0039(7)
O34 0.0324(9) 0.0339(9) 0.0470(10) -0.0062(7) 0.0157(8) -0.0003(7)
O22 0.0470(10) 0.0312(9) 0.0348(10) 0.0008(7) 0.0069(8) -0.0066(7)
O10 0.0521(10) 0.0362(9) 0.0462(10) -0.0109(7) 0.0348(9) -0.0140(8)
O16 0.0301(9) 0.0318(9) 0.0479(10) -0.0038(7) 0.0091(8) -0.0025(7)
O31 0.0406(9) 0.0305(9) 0.0445(10) 0.0112(7) 0.0140(8) 0.0080(7)
O19 0.0373(9) 0.0474(10) 0.0434(10) 0.0175(8) 0.0238(8) 0.0025(8)
O26 0.0436(10) 0.0336(9) 0.0540(10) 0.0121(8) 0.0325(9) 0.0033(7)
O24 0.0601(11) 0.0325(9) 0.0425(10) 0.0092(7) 0.0294(9) 0.0161(8)
O14 0.0473(10) 0.0395(9) 0.0368(9) 0.0105(7) 0.0175(8) -0.0020(8)
O39 0.0505(10) 0.0301(9) 0.0341(10) -0.0030(7) 0.0056(8) 0.0017(8)
O11 0.0582(11) 0.0370(9) 0.0332(9) 0.0070(7) 0.0231(8) -0.0054(8)
O6 0.0294(9) 0.0360(9) 0.0539(11) -0.0054(8) 0.0110(8) 0.0010(7)
O40 0.0446(10) 0.0393(10) 0.0477(10) -0.0112(8) 0.0219(8) -0.0112(8)
O4 0.0353(9) 0.0640(12) 0.0279(9) 0.0091(8) 0.0116(7) 0.0044(8)
O20 0.0421(10) 0.0487(10) 0.0503(10) -0.0085(8) 0.0307(9) -0.0113(8)
O38 0.0405(10) 0.0334(9) 0.0412(10) 0.0028(7) 0.0067(8) -0.0029(8)
O17 0.0562(11) 0.0366(9) 0.0340(9) -0.0078(7) 0.0127(8) 0.0086(8)
O33 0.0375(10) 0.0583(11) 0.0400(10) -0.0052(8) 0.0148(8) 0.0147(8)
O5 0.0493(10) 0.0298(9) 0.0486(10) -0.0082(8) 0.0197(8) 0.0019(8)
O7 0.0543(11) 0.0516(11) 0.0277(9) -0.0044(8) 0.0123(8) 0.0127(9)
O37 0.0602(12) 0.0345(10) 0.0452(10) -0.0068(8) 0.0196(9) -0.0094(9)
O25 0.0358(10) 0.0709(13) 0.0409(10) 0.0010(9) 0.0196(8) -0.0178(9)
O35 0.0453(11) 0.0507(11) 0.0648(12) -0.0175(9) 0.0370(10) -0.0121(9)
O28 0.0443(11) 0.0746(13) 0.0433(10) 0.0092(9) 0.0141(9) -0.0268(10)
O15 0.0486(12) 0.0355(10) 0.1126(18) 0.0161(11) 0.0211(12) -0.0108(9)
C3 0.0273(11) 0.0132(9) 0.0251(11) -0.0036(8) 0.0096(9) -0.0044(8)
C2 0.0241(11) 0.0187(10) 0.0276(11) 0.0005(8) 0.0093(9) -0.0008(8)
C38 0.0321(12) 0.0197(10) 0.0235(11) -0.0026(8) 0.0107(9) -0.0070(9)
C24 0.0271(11) 0.0187(10) 0.0297(11) -0.0010(8) 0.0144(9) -0.0032(8)
C18 0.0272(11) 0.0253(11) 0.0266(11) 0.0031(9) 0.0104(9) 0.0057(9)
C21 0.0276(11) 0.0197(10) 0.0239(11) -0.0028(8) 0.0070(9) -0.0069(9)
C83 0.0318(12) 0.0208(10) 0.0261(11) -0.0026(8) 0.0131(9) -0.0049(9)
C1 0.0228(10) 0.0189(10) 0.0275(11) 0.0047(8) 0.0086(9) 0.0044(8)
C23 0.0266(11) 0.0201(10) 0.0279(11) 0.0025(8) 0.0118(9) 0.0016(9)
C87 0.0312(12) 0.0227(10) 0.0255(11) 0.0028(8) 0.0122(9) -0.0015(9)
C91 0.0362(12) 0.0239(11) 0.0246(11) 0.0034(9) 0.0154(9) 0.0000(10)
C56 0.0286(11) 0.0275(11) 0.0264(11) 0.0000(9) 0.0107(9) -0.0066(9)
C37 0.0285(11) 0.0282(11) 0.0250(11) 0.0018(9) 0.0091(9) -0.0044(9)
C57 0.0311(12) 0.0280(11) 0.0268(11) -0.0001(9) 0.0137(9) -0.0014(9)
C41 0.0263(11) 0.0260(11) 0.0314(12) 0.0023(9) 0.0138(9) -0.0015(9)
C22 0.0316(11) 0.0184(10) 0.0259(11) -0.0007(8) 0.0119(9) -0.0021(9)
C106 0.0235(11) 0.0249(11) 0.0291(11) -0.0005(9) 0.0094(9) -0.0034(9)
C71 0.0291(11) 0.0269(11) 0.0248(11) -0.0006(9) 0.0071(9) -0.0065(9)
C82 0.0283(11) 0.0200(10) 0.0328(12) 0.0011(9) 0.0130(9) -0.0044(9)
C42 0.0284(11) 0.0305(12) 0.0244(11) -0.0019(9) 0.0077(9) 0.0009(9)
C25 0.0244(11) 0.0183(10) 0.0320(11) 0.0013(8) 0.0133(9) 0.0003(8)
C6 0.0262(11) 0.0245(11) 0.0316(11) 0.0049(9) 0.0144(9) 0.0014(9)
C53 0.0261(11) 0.0195(10) 0.0336(12) 0.0007(9) 0.0121(9) 0.0036(9)
C81 0.0307(12) 0.0253(11) 0.0300(11) 0.0075(9) 0.0126(9) -0.0026(9)
C73 0.0300(12) 0.0235(11) 0.0334(13) 0.0000(9) 0.0156(10) 0.0073(9)
C4 0.0303(12) 0.0236(11) 0.0292(11) -0.0015(9) 0.0102(9) 0.0057(9)
C86 0.0293(12) 0.0244(11) 0.0240(11) -0.0022(8) 0.0104(9) -0.0047(9)
C111 0.0319(12) 0.0230(11) 0.0328(12) -0.0083(9) 0.0111(10) -0.0030(9)
C78 0.0352(12) 0.0231(11) 0.0260(11) 0.0003(9) 0.0100(9) -0.0020(10)
C84 0.0304(12) 0.0210(10) 0.0325(12) 0.0020(9) 0.0145(10) -0.0043(9)
C72 0.0345(12) 0.0258(11) 0.0293(11) -0.0032(9) 0.0140(10) 0.0001(9)
C58 0.0253(11) 0.0305(12) 0.0308(12) 0.0080(9) 0.0120(10) 0.0040(9)
C76 0.0331(13) 0.0210(10) 0.0292(11) 0.0066(9) 0.0154(10) 0.0016(9)
C118 0.0313(12) 0.0200(10) 0.0347(12) -0.0079(9) 0.0112(10) -0.0042(9)
C93 0.0257(11) 0.0270(11) 0.0299(11) 0.0000(9) 0.0107(9) 0.0007(9)
C48 0.0307(12) 0.0265(11) 0.0283(11) -0.0064(9) 0.0152(10) 0.0000(9)
C20 0.0277(11) 0.0297(12) 0.0308(12) 0.0062(9) 0.0100(9) -0.0021(9)
C113 0.0296(12) 0.0318(12) 0.0227(11) -0.0014(9) 0.0088(9) 0.0008(10)
C19 0.0315(12) 0.0248(11) 0.0325(12) 0.0021(9) 0.0138(10) 0.0017(9)
C108 0.0398(13) 0.0271(12) 0.0230(11) -0.0040(9) 0.0146(10) 0.0020(10)
C7 0.0361(12) 0.0270(11) 0.0250(11) 0.0022(9) 0.0113(10) 0.0015(10)
C36 0.0233(11) 0.0295(11) 0.0255(11) 0.0068(9) 0.0070(9) 0.0009(9)
C8 0.0344(12) 0.0280(12) 0.0281(12) 0.0035(9) 0.0079(10) -0.0016(10)
C88 0.0335(13) 0.0205(11) 0.0349(12) 0.0084(9) 0.0098(10) -0.0024(9)
C26 0.0239(11) 0.0267(11) 0.0461(14) 0.0025(10) 0.0114(10) -0.0027(9)
C49 0.0298(12) 0.0255(11) 0.0301(11) -0.0052(9) 0.0126(9) -0.0021(9)
C51 0.0293(12) 0.0274(11) 0.0324(12) -0.0045(9) 0.0147(10) -0.0023(9)
C103 0.0377(13) 0.0262(11) 0.0294(12) 0.0023(9) 0.0119(10) 0.0000(10)
C11 0.0263(12) 0.0301(13) 0.0349(12) 0.0008(10) 0.0004(10) 0.0037(9)
C27 0.0344(12) 0.0257(11) 0.0270(11) -0.0012(9) 0.0044(10) -0.0030(9)
C77 0.0338(12) 0.0214(11) 0.0352(12) 0.0009(9) 0.0165(10) -0.0024(9)
C40 0.0324(12) 0.0322(12) 0.0291(12) 0.0006(9) 0.0095(10) 0.0060(10)
C39 0.0311(12) 0.0350(12) 0.0246(11) -0.0002(9) 0.0088(9) 0.0010(10)
C5 0.0307(12) 0.0237(11) 0.0355(12) 0.0025(9) 0.0098(10) 0.0071(9)
C130 0.0337(12) 0.0262(11) 0.0296(11) -0.0023(9) 0.0154(10) -0.0029(9)
C126 0.0320(12) 0.0316(12) 0.0311(13) -0.0009(10) 0.0131(10) -0.0104(10)
C16 0.0311(12) 0.0354(12) 0.0267(12) -0.0002(10) 0.0154(10) 0.0016(10)
C85 0.0332(12) 0.0232(11) 0.0274(11) 0.0010(9) 0.0147(9) -0.0020(9)
C59 0.0338(12) 0.0291(12) 0.0325(12) 0.0029(9) 0.0139(10) -0.0051(10)
C112 0.0325(12) 0.0297(11) 0.0272(11) -0.0080(9) 0.0114(9) -0.0019(10)
C17 0.0312(12) 0.0286(11) 0.0336(12) 0.0044(9) 0.0175(10) 0.0051(9)
C95 0.0329(12) 0.0323(12) 0.0283(11) 0.0030(9) 0.0146(10) 0.0004(10)
C116 0.0330(12) 0.0275(11) 0.0317(12) 0.0045(9) 0.0170(10) 0.0010(10)
C107 0.0336(12) 0.0345(12) 0.0269(11) -0.0004(9) 0.0154(10) 0.0044(10)
C60 0.0252(11) 0.0269(11) 0.0335(12) 0.0041(9) 0.0129(9) 0.0003(9)
C92 0.0303(12) 0.0365(12) 0.0272(11) 0.0018(9) 0.0147(9) -0.0015(10)
C35 0.0398(13) 0.0280(11) 0.0297(12) -0.0032(9) 0.0149(10) -0.0031(10)
C13 0.0289(12) 0.0286(12) 0.0366(12) -0.0109(10) 0.0129(10) 0.0030(10)
C115 0.0314(12) 0.0246(11) 0.0300(11) 0.0000(9) 0.0136(9) 0.0002(9)
C52 0.0312(12) 0.0215(11) 0.0381(12) -0.0035(9) 0.0180(10) -0.0007(9)
C128 0.0321(12) 0.0317(12) 0.0311(12) 0.0043(10) 0.0126(10) 0.0009(10)
C54 0.0334(12) 0.0185(10) 0.0415(13) 0.0011(9) 0.0158(10) -0.0020(9)
C117 0.0309(12) 0.0229(11) 0.0423(13) -0.0012(10) 0.0178(10) -0.0033(9)
C114 0.0329(12) 0.0265(11) 0.0299(12) -0.0002(9) 0.0137(10) 0.0011(9)
C127 0.0324(12) 0.0355(12) 0.0323(12) 0.0095(10) 0.0162(10) 0.0014(10)
C34 0.0387(13) 0.0207(11) 0.0336(12) 0.0025(9) 0.0123(10) 0.0000(9)
C14 0.0303(12) 0.0302(12) 0.0344(12) -0.0064(10) 0.0115(10) 0.0015(10)
C50 0.0303(12) 0.0267(11) 0.0365(12) -0.0079(9) 0.0115(10) 0.0003(9)
C43 0.0355(13) 0.0326(12) 0.0291(12) -0.0023(10) 0.0098(10) -0.0043(10)
C110 0.0355(13) 0.0271(11) 0.0323(12) -0.0029(9) 0.0116(10) -0.0067(10)
C62 0.0285(12) 0.0365(13) 0.0388(13) 0.0044(10) 0.0125(10) -0.0046(10)
C47 0.0362(13) 0.0270(11) 0.0315(12) 0.0012(9) 0.0097(10) 0.0014(10)
C15 0.0315(12) 0.0306(12) 0.0335(12) -0.0051(10) 0.0096(10) 0.0029(10)
C94 0.0378(13) 0.0277(11) 0.0316(12) 0.0015(9) 0.0171(10) -0.0026(10)
C102 0.0386(13) 0.0348(12) 0.0299(12) 0.0060(10) 0.0157(10) 0.0021(10)
C123 0.0405(14) 0.0312(12) 0.0322(12) -0.0099(10) 0.0136(11) -0.0036(11)
C12 0.0281(12) 0.0268(12) 0.0448(14) -0.0052(10) 0.0090(10) 0.0051(9)
C69 0.0414(14) 0.0259(11) 0.0375(13) 0.0028(10) 0.0173(11) 0.0043(10)
C121 0.0391(13) 0.0254(12) 0.0303(12) -0.0012(9) 0.0060(10) 0.0046(10)
C55 0.0280(12) 0.0318(12) 0.0416(13) 0.0099(10) 0.0145(10) -0.0038(10)
C129 0.0361(13) 0.0418(13) 0.0287(12) -0.0046(10) 0.0168(10) -0.0077(11)
C109 0.0447(14) 0.0277(12) 0.0328(12) 0.0009(10) 0.0110(11) -0.0013(10)
C122 0.0350(13) 0.0376(13) 0.0428(14) -0.0012(11) 0.0135(11) 0.0064(11)
C89 0.0414(14) 0.0285(12) 0.0307(12) -0.0014(9) 0.0056(10) 0.0086(10)
C101 0.0469(14) 0.0209(11) 0.0410(13) -0.0013(10) 0.0148(11) -0.0071(10)
C61 0.0365(13) 0.0413(13) 0.0272(12) -0.0031(10) 0.0092(10) -0.0090(11)
C74 0.0497(15) 0.0295(12) 0.0409(13) -0.0021(10) 0.0316(12) 0.0016(11)
C67 0.0375(13) 0.0267(12) 0.0592(16) -0.0081(11) 0.0283(12) -0.0068(10)
C97 0.0478(15) 0.0456(14) 0.0271(12) -0.0049(10) 0.0168(11) -0.0082(12)
C68 0.0451(14) 0.0342(13) 0.0443(14) 0.0085(11) 0.0271(12) 0.0062(11)
C46 0.0324(13) 0.0409(14) 0.0409(14) 0.0182(11) 0.0036(11) -0.0066(11)
C10 0.0352(13) 0.0340(13) 0.0412(14) 0.0072(11) 0.0047(11) 0.0048(10)
C70 0.0445(14) 0.0414(14) 0.0345(13) -0.0041(11) 0.0202(11) -0.0073(11)
C133 0.0354(13) 0.0352(13) 0.0383(13) -0.0115(10) 0.0093(11) -0.0044(10)
C100 0.0346(13) 0.0335(13) 0.0456(14) 0.0121(11) 0.0179(11) 0.0045(10)
C134 0.0409(14) 0.0439(14) 0.0299(12) -0.0109(11) 0.0137(11) 0.0005(11)
C132 0.0342(13) 0.0532(15) 0.0337(13) 0.0098(11) 0.0158(11) -0.0094(11)
C90 0.0496(15) 0.0261(12) 0.0349(13) -0.0016(10) 0.0048(11) 0.0049(11)
C33 0.0406(14) 0.0303(12) 0.0546(15) -0.0012(11) 0.0264(12) -0.0053(11)
C75 0.0494(15) 0.0271(12) 0.0493(14) -0.0011(10) 0.0340(12) -0.0032(11)
C80 0.0545(16) 0.0311(12) 0.0334(13) 0.0021(10) 0.0201(12) -0.0139(11)
C96 0.0470(15) 0.0266(12) 0.0533(15) -0.0054(11) 0.0290(12) -0.0014(11)
C9 0.0393(14) 0.0419(14) 0.0319(13) 0.0095(11) 0.0074(11) 0.0014(11)
C28 0.0465(15) 0.0499(15) 0.0314(13) 0.0102(11) 0.0197(11) 0.0042(12)
C105 0.0394(14) 0.0593(17) 0.0339(13) -0.0003(12) 0.0178(11) 0.0163(12)
C140 0.0492(16) 0.0331(13) 0.0698(18) 0.0119(12) 0.0382(14) 0.0011(12)
C64 0.0403(14) 0.0508(15) 0.0344(13) 0.0144(12) 0.0034(11) -0.0084(12)
C79 0.080(2) 0.0227(12) 0.0384(14) 0.0015(10) 0.0300(14) -0.0048(12)
C119 0.0629(17) 0.0340(13) 0.0364(13) -0.0018(11) 0.0165(12) 0.0174(12)
C65 0.0400(14) 0.0398(14) 0.0445(14) 0.0075(11) 0.0127(12) 0.0065(11)
C99 0.0715(18) 0.0241(12) 0.0475(15) 0.0020(11) 0.0381(14) -0.0053(12)
C32 0.0530(16) 0.0480(15) 0.0460(15) 0.0168(12) 0.0308(13) 0.0178(13)
C30 0.0499(16) 0.0315(13) 0.0551(16) -0.0128(12) 0.0169(13) 0.0023(12)
C29 0.0596(17) 0.0375(14) 0.0404(15) -0.0088(11) 0.0042(13) 0.0044(13)
C66 0.075(2) 0.0237(12) 0.0449(15) -0.0034(11) 0.0148(14) 0.0007(12)
C125 0.078(2) 0.0375(14) 0.0486(16) -0.0044(12) 0.0420(15) -0.0140(14)
C98 0.0356(14) 0.0518(17) 0.0640(18) -0.0117(14) 0.0123(13) -0.0048(12)
C31 0.0325(14) 0.0355(14) 0.0708(19) 0.0053(13) 0.0086(13) 0.0095(11)
C139 0.0472(16) 0.089(2) 0.0307(13) 0.0176(14) 0.0189(12) 0.0078(15)
C104 0.0508(17) 0.072(2) 0.0446(15) 0.0072(14) 0.0212(13) -0.0262(15)
C136 0.0479(16) 0.0563(17) 0.072(2) -0.0268(15) 0.0312(15) -0.0251(14)
C135 0.076(2) 0.0278(13) 0.0591(17) 0.0116(12) 0.0368(16) 0.0095(13)
C137 0.080(2) 0.0356(14) 0.0553(17) -0.0007(12) 0.0357(16) 0.0194(14)
C120 0.095(2) 0.0257(13) 0.0346(14) -0.0005(10) 0.0234(14) 0.0051(14)
C124 0.0712(19) 0.0385(15) 0.0623(18) -0.0116(13) 0.0475(16) -0.0054(13)
C131 0.0565(18) 0.080(2) 0.0414(15) -0.0105(14) 0.0212(13) 0.0275(16)
C45 0.0296(13) 0.114(3) 0.0256(13) -0.0074(15) 0.0098(11) -0.0101(15)
C63 0.0519(17) 0.0637(18) 0.0415(15) -0.0201(13) 0.0062(13) 0.0116(14)
C44 0.0291(14) 0.161(4) 0.0304(14) 0.0140(18) 0.0082(12) -0.0069(18)
C138 0.0405(18) 0.109(3) 0.087(3) 0.020(2) 0.0129(17) 0.0107(18)

loop_
_atom_type_symbol
_atom_type_description
_atom_type_scat_dispersion_real
_atom_type_scat_dispersion_imag
_atom_type_scat_source
C C 0.0033 0.0016 'International Tables Vol C Tables 4.2.6.8 and 6.1.1.4'
H H 0.0000 0.0000 'International Tables Vol C Tables 4.2.6.8 and 6.1.1.4'
O O 0.0106 0.0060 'International Tables Vol C Tables 4.2.6.8 and 6.1.1.4'

loop_
_geom_angle_atom_site_label_1
_geom_angle_atom_site_label_2
_geom_angle_atom_site_label_3
_geom_angle
_geom_angle_site_symmetry_1
_geom_angle_site_symmetry_3
_geom_angle_publ_flag
O2 C3 C4 121.41(18) . . ?
O2 C3 C2 121.22(18) . . ?
C4 C3 C2 117.36(17) . . ?
C26 C2 C27 110.56(17) . . ?
C26 C2 C3 109.78(17) . . ?
C27 C2 C3 109.10(16) . . ?
C26 C2 C1 110.60(16) . . ?
C27 C2 C1 109.86(17) . . ?
C3 C2 C1 106.85(16) . . ?
O12 C38 C39 121.74(19) . . ?
O12 C38 C37 121.39(19) . . ?
C39 C38 C37 116.85(17) . . ?
C23 C24 C25 112.22(17) . . ?
O8 C18 C19 121.26(19) . . ?
O8 C18 C17 120.27(19) . . ?
C19 C18 C17 118.47(18) . . ?
O9 C21 C20 119.99(19) . . ?
O9 C21 C22 121.82(18) . . ?
C20 C21 C22 118.18(17) . . ?
O26 C83 C84 122.23(19) . . ?
O26 C83 C82 119.69(19) . . ?
C84 C83 C82 118.01(17) . . ?
O1 C1 C25 122.14(18) . . ?
O1 C1 C2 121.09(18) . . ?
C25 C1 C2 116.76(17) . . ?
O10 C23 C24 121.24(19) . . ?
O10 C23 C22 120.14(18) . . ?
C24 C23 C22 118.56(17) . . ?
C103 C87 C102 109.52(17) . . ?
C103 C87 C88 109.82(17) . . ?
C102 C87 C88 110.78(18) . . ?
C103 C87 C86 110.43(17) . . ?
C102 C87 C86 109.84(17) . . ?
C88 C87 C86 106.42(16) . . ?
O29 C91 C90 120.2(2) . . ?
O29 C91 C92 121.21(19) . . ?
C90 C91 C92 118.51(19) . . ?
O19 C56 C55 120.4(2) . . ?
O19 C56 C57 120.75(19) . . ?
C55 C56 C57 118.77(18) . . ?
C62 C37 C61 110.69(18) . . ?
C62 C37 C38 110.15(17) . . ?
C61 C37 C38 108.65(18) . . ?
C62 C37 C36 109.96(18) . . ?
C61 C37 C36 109.72(17) . . ?
C38 C37 C36 107.60(16) . . ?
C56 C57 C70 109.03(18) . . ?
C56 C57 C58 111.27(17) . . ?
C70 C57 C58 109.75(18) . . ?
C56 C57 C69 109.88(17) . . ?
C70 C57 C69 109.83(18) . . ?
C58 C57 C69 107.07(18) . . ?
O13 C41 C40 121.52(19) . . ?
O13 C41 C42 121.03(19) . . ?
C40 C41 C42 117.44(18) . . ?
C21 C22 C35 109.84(17) . . ?
C21 C22 C34 110.19(17) . . ?
C35 C22 C34 109.69(17) . . ?
C21 C22 C23 110.36(16) . . ?
C35 C22 C23 109.67(17) . . ?
C34 C22 C23 107.04(17) . . ?
O31 C106 C130 122.72(19) . . ?
O31 C106 C107 121.23(19) . . ?
C130 C106 C107 115.98(18) . . ?
O21 C71 C95 121.5(2) . . ?
O21 C71 C72 122.1(2) . . ?
C95 C71 C72 116.33(18) . . ?
C101 C82 C81 109.82(18) . . ?
C101 C82 C100 110.06(18) . . ?
C81 C82 C100 110.00(18) . . ?
C101 C82 C83 106.93(17) . . ?
C81 C82 C83 110.27(17) . . ?
C100 C82 C83 109.71(17) . . ?
C43 C42 C64 113.04(19) . . ?
C43 C42 C41 106.67(17) . . ?
C64 C42 C41 110.64(18) . . ?
C43 C42 C63 107.3(2) . . ?
C64 C42 C63 109.5(2) . . ?
C41 C42 C63 109.59(18) . . ?
C1 C25 C24 113.11(17) . . ?
O3 C6 C5 121.44(19) . . ?
O3 C6 C7 120.97(19) . . ?
C5 C6 C7 117.57(17) . . ?
O18 C53 C54 120.41(19) . . ?
O18 C53 C52 120.88(19) . . ?
C54 C53 C52 118.69(18) . . ?
O25 C81 C80 121.2(2) . . ?
O25 C81 C82 121.2(2) . . ?
C80 C81 C82 117.62(18) . . ?
O22 C73 C74 120.2(2) . . ?
O22 C73 C72 119.02(19) . . ?
C74 C73 C72 120.79(19) . . ?
C3 C4 C5 112.74(18) . . ?
O27 C86 C85 122.51(19) . . ?
O27 C86 C87 121.55(19) . . ?
C85 C86 C87 115.93(18) . . ?
O33 C111 C110 120.9(2) . . ?
O33 C111 C112 121.4(2) . . ?
C110 C111 C112 117.68(19) . . ?
O24 C78 C79 121.3(2) . . ?
O24 C78 C77 121.44(19) . . ?
C79 C78 C77 117.24(19) . . ?
C83 C84 C85 111.50(17) . . ?
C96 C72 C73 106.65(18) . . ?
C96 C72 C97 110.25(19) . . ?
C73 C72 C97 114.08(18) . . ?
C96 C72 C71 110.74(18) . . ?
C73 C72 C71 103.77(16) . . ?
C97 C72 C71 111.12(18) . . ?
O20 C58 C59 121.8(2) . . ?
O20 C58 C57 119.9(2) . . ?
C59 C58 C57 118.30(18) . . ?
O23 C76 C75 120.9(2) . . ?
O23 C76 C77 119.21(19) . . ?
C75 C76 C77 119.87(19) . . ?
O36 C118 C119 121.6(2) . . ?
O36 C118 C117 121.5(2) . . ?
C119 C118 C117 116.9(2) . . ?
O30 C93 C94 122.2(2) . . ?
O30 C93 C92 121.02(19) . . ?
C94 C93 C92 116.75(18) . . ?
O16 C48 C49 121.80(19) . . ?
O16 C48 C47 120.9(2) . . ?
C49 C48 C47 117.27(18) . . ?
C19 C20 C21 111.84(17) . . ?
O34 C113 C114 122.0(2) . . ?
O34 C113 C112 122.1(2) . . ?
C114 C113 C112 115.90(18) . . ?
C18 C19 C20 112.48(18) . . ?
O32 C108 C109 120.2(2) . . ?
O32 C108 C107 120.7(2) . . ?
C109 C108 C107 119.16(19) . . ?
C8 C7 C29 107.17(19) . . ?
C8 C7 C28 111.34(18) . . ?
C29 C7 C28 110.2(2) . . ?
C8 C7 C6 108.13(17) . . ?
C29 C7 C6 110.13(18) . . ?
C28 C7 C6 109.79(18) . . ?
O11 C36 C60 122.21(19) . . ?
O11 C36 C37 121.7(2) . . ?
C60 C36 C37 116.13(17) . . ?
O4 C8 C9 120.5(2) . . ?
O4 C8 C7 120.80(19) . . ?
C9 C8 C7 118.67(19) . . ?
O28 C88 C89 121.1(2) . . ?
O28 C88 C87 121.2(2) . . ?
C89 C88 C87 117.65(19) . . ?
C48 C49 C50 112.44(18) . . ?
O17 C51 C50 121.6(2) . . ?
O17 C51 C52 121.8(2) . . ?
C50 C51 C52 116.60(18) . . ?
O5 C11 C10 121.6(2) . . ?
O5 C11 C12 120.5(2) . . ?
C10 C11 C12 117.7(2) . . ?
C98 C77 C76 114.04(19) . . ?
C98 C77 C78 109.05(19) . . ?
C76 C77 C78 107.65(17) . . ?
C98 C77 C99 110.9(2) . . ?
C76 C77 C99 105.90(18) . . ?
C78 C77 C99 109.19(18) . . ?
C41 C40 C39 113.13(18) . . ?
C38 C39 C40 113.14(18) . . ?
C6 C5 C4 112.79(17) . . ?
C106 C130 C129 115.10(19) . . ?
O39 C126 C125 120.1(2) . . ?
O39 C126 C127 118.7(2) . . ?
C125 C126 C127 121.1(2) . . ?
O7 C16 C15 121.3(2) . . ?
O7 C16 C17 122.2(2) . . ?
C15 C16 C17 116.54(18) . . ?
C86 C85 C84 113.12(17) . . ?
C58 C59 C60 111.47(18) . . ?
C133 C112 C134 109.83(18) . . ?
C133 C112 C111 109.22(18) . . ?
C134 C112 C111 110.62(18) . . ?
C133 C112 C113 110.54(18) . . ?
C134 C112 C113 108.87(18) . . ?
C111 C112 C113 107.75(16) . . ?
C33 C17 C32 109.5(2) . . ?
C33 C17 C16 111.12(18) . . ?
C32 C17 C16 109.84(19) . . ?
C33 C17 C18 109.82(18) . . ?
C32 C17 C18 107.37(18) . . ?
C16 C17 C18 109.09(17) . . ?
C71 C95 C94 113.50(18) . . ?
O35 C116 C115 122.1(2) . . ?
O35 C116 C117 120.0(2) . . ?
C115 C116 C117 117.82(18) . . ?
C131 C107 C132 109.7(2) . . ?
C131 C107 C106 109.44(19) . . ?
C132 C107 C106 109.72(18) . . ?
C131 C107 C108 109.56(19) . . ?
C132 C107 C108 109.29(18) . . ?
C106 C107 C108 109.11(17) . . ?
C36 C60 C59 112.88(18) . . ?
C104 C92 C91 110.46(19) . . ?
C104 C92 C105 109.9(2) . . ?
C91 C92 C105 109.22(19) . . ?
C104 C92 C93 108.95(19) . . ?
C91 C92 C93 108.66(17) . . ?
C105 C92 C93 109.63(18) . . ?
O6 C13 C14 121.6(2) . . ?
O6 C13 C12 120.7(2) . . ?
C14 C13 C12 117.57(19) . . ?
C116 C115 C114 112.01(18) . . ?
C68 C52 C67 109.73(19) . . ?
C68 C52 C51 110.94(18) . . ?
C67 C52 C51 110.19(18) . . ?
C68 C52 C53 108.84(18) . . ?
C67 C52 C53 109.77(18) . . ?
C51 C52 C53 107.32(17) . . ?
O40 C128 C129 121.9(2) . . ?
O40 C128 C127 122.0(2) . . ?
C129 C128 C127 116.08(19) . . ?
C53 C54 C55 111.47(18) . . ?
C118 C117 C135 110.59(19) . . ?
C118 C117 C116 111.18(17) . . ?
C135 C117 C116 105.55(19) . . ?
C118 C117 C136 109.8(2) . . ?
C135 C117 C136 110.2(2) . . ?
C116 C117 C136 109.50(19) . . ?
C113 C114 C115 113.15(18) . . ?
C139 C127 C126 114.0(2) . . ?
C139 C127 C128 110.60(19) . . ?
C126 C127 C128 104.09(17) . . ?
C139 C127 C140 111.1(2) . . ?
C126 C127 C140 106.24(18) . . ?
C128 C127 C140 110.5(2) . . ?
C13 C14 C15 111.41(18) . . ?
C51 C50 C49 113.39(18) . . ?
O14 C43 C44 120.7(2) . . ?
O14 C43 C42 121.0(2) . . ?
C44 C43 C42 118.2(2) . . ?
C111 C110 C109 113.37(19) . . ?
C66 C47 C48 108.61(18) . . ?
C66 C47 C65 110.8(2) . . ?
C48 C47 C65 110.55(19) . . ?
C66 C47 C46 109.6(2) . . ?
C48 C47 C46 109.93(18) . . ?
C65 C47 C46 107.30(19) . . ?
C16 C15 C14 114.01(19) . . ?
C93 C94 C95 114.32(18) . . ?
O38 C123 C124 121.2(2) . . ?
O38 C123 C122 118.8(2) . . ?
C124 C123 C122 119.9(2) . . ?
C31 C12 C13 110.21(19) . . ?
C31 C12 C11 107.2(2) . . ?
C13 C12 C11 108.04(17) . . ?
C31 C12 C30 110.7(2) . . ?
C13 C12 C30 108.0(2) . . ?
C11 C12 C30 112.61(19) . . ?
O37 C121 C120 121.0(2) . . ?
O37 C121 C122 121.9(2) . . ?
C120 C121 C122 117.1(2) . . ?
C56 C55 C54 111.10(18) . . ?
C128 C129 C130 112.92(18) . . ?
C108 C109 C110 112.20(18) . . ?
C138 C122 C137 110.8(2) . . ?
C138 C122 C121 108.9(2) . . ?
C137 C122 C121 109.5(2) . . ?
C138 C122 C123 113.3(2) . . ?
C137 C122 C123 106.1(2) . . ?
C121 C122 C123 108.13(19) . . ?
C88 C89 C90 113.1(2) . . ?
C73 C74 C75 109.54(19) . . ?
O15 C46 C45 121.4(2) . . ?
O15 C46 C47 121.0(3) . . ?
C45 C46 C47 117.6(2) . . ?
C11 C10 C9 113.4(2) . . ?
C91 C90 C89 112.24(19) . . ?
C76 C75 C74 110.46(19) . . ?
C81 C80 C79 112.4(2) . . ?
C10 C9 C8 112.1(2) . . ?
C78 C79 C80 112.5(2) . . ?
C118 C119 C120 113.1(2) . . ?
C126 C125 C124 110.7(2) . . ?
C119 C120 C121 113.2(2) . . ?
C123 C124 C125 110.5(2) . . ?
C46 C45 C44 112.6(3) . . ?
C43 C44 C45 113.6(2) . . ?

loop_
_geom_bond_atom_site_label_1
_geom_bond_atom_site_label_2
_geom_bond_distance
_geom_bond_site_symmetry_2
_geom_bond_publ_flag
O2 C3 1.211(2) . ?
O1 C1 1.208(2) . ?
O23 C76 1.211(3) . ?
O9 C21 1.209(2) . ?
O3 C6 1.213(2) . ?
O12 C38 1.209(2) . ?
O13 C41 1.214(3) . ?
O29 C91 1.209(3) . ?
O36 C118 1.208(3) . ?
O32 C108 1.213(3) . ?
O18 C53 1.206(2) . ?
O21 C71 1.208(3) . ?
O30 C93 1.212(3) . ?
O8 C18 1.201(2) . ?
O27 C86 1.208(2) . ?
O34 C113 1.205(3) . ?
O22 C73 1.210(3) . ?
O10 C23 1.205(2) . ?
O16 C48 1.213(3) . ?
O31 C106 1.210(3) . ?
O19 C56 1.208(2) . ?
O26 C83 1.207(3) . ?
O24 C78 1.198(3) . ?
O14 C43 1.210(3) . ?
O39 C126 1.213(3) . ?
O11 C36 1.208(2) . ?
O6 C13 1.214(3) . ?
O40 C128 1.211(3) . ?
O4 C8 1.207(3) . ?
O20 C58 1.204(3) . ?
O38 C123 1.210(3) . ?
O17 C51 1.204(3) . ?
O33 C111 1.205(3) . ?
O5 C11 1.214(3) . ?
O7 C16 1.203(3) . ?
O37 C121 1.201(3) . ?
O25 C81 1.204(3) . ?
O35 C116 1.205(3) . ?
O28 C88 1.205(3) . ?
O15 C46 1.205(3) . ?
C3 C4 1.504(3) . ?
C3 C2 1.542(3) . ?
C2 C26 1.525(3) . ?
C2 C27 1.536(3) . ?
C2 C1 1.550(3) . ?
C38 C39 1.509(3) . ?
C38 C37 1.539(3) . ?
C24 C23 1.511(3) . ?
C24 C25 1.520(3) . ?
C18 C19 1.510(3) . ?
C18 C17 1.543(3) . ?
C21 C20 1.521(3) . ?
C21 C22 1.527(3) . ?
C83 C84 1.507(3) . ?
C83 C82 1.540(3) . ?
C1 C25 1.501(3) . ?
C23 C22 1.541(3) . ?
C87 C103 1.529(3) . ?
C87 C102 1.530(3) . ?
C87 C88 1.540(3) . ?
C87 C86 1.541(3) . ?
C91 C90 1.507(3) . ?
C91 C92 1.533(3) . ?
C56 C55 1.512(3) . ?
C56 C57 1.523(3) . ?
C37 C62 1.527(3) . ?
C37 C61 1.535(3) . ?
C37 C36 1.541(3) . ?
C57 C70 1.534(3) . ?
C57 C58 1.535(3) . ?
C57 C69 1.538(3) . ?
C41 C40 1.500(3) . ?
C41 C42 1.534(3) . ?
C22 C35 1.536(3) . ?
C22 C34 1.539(3) . ?
C106 C130 1.498(3) . ?
C106 C107 1.538(3) . ?
C71 C95 1.508(3) . ?
C71 C72 1.535(3) . ?
C82 C101 1.530(3) . ?
C82 C81 1.532(3) . ?
C82 C100 1.533(3) . ?
C42 C43 1.529(3) . ?
C42 C64 1.531(3) . ?
C42 C63 1.536(3) . ?
C6 C5 1.508(3) . ?
C6 C7 1.536(3) . ?
C53 C54 1.507(3) . ?
C53 C52 1.539(3) . ?
C81 C80 1.505(3) . ?
C73 C74 1.507(3) . ?
C73 C72 1.534(3) . ?
C4 C5 1.514(3) . ?
C86 C85 1.506(3) . ?
C111 C110 1.504(3) . ?
C111 C112 1.537(3) . ?
C78 C79 1.511(3) . ?
C78 C77 1.535(3) . ?
C84 C85 1.523(3) . ?
C72 C96 1.527(3) . ?
C72 C97 1.534(3) . ?
C58 C59 1.504(3) . ?
C76 C75 1.506(3) . ?
C76 C77 1.531(3) . ?
C118 C119 1.507(3) . ?
C118 C117 1.529(3) . ?
C93 C94 1.500(3) . ?
C93 C92 1.542(3) . ?
C48 C49 1.501(3) . ?
C48 C47 1.531(3) . ?
C20 C19 1.518(3) . ?
C113 C114 1.507(3) . ?
C113 C112 1.545(3) . ?
C108 C109 1.511(3) . ?
C108 C107 1.539(3) . ?
C7 C8 1.531(3) . ?
C7 C29 1.533(3) . ?
C7 C28 1.534(3) . ?
C36 C60 1.501(3) . ?
C8 C9 1.512(3) . ?
C88 C89 1.506(3) . ?
C49 C50 1.523(3) . ?
C51 C50 1.500(3) . ?
C51 C52 1.536(3) . ?
C11 C10 1.508(3) . ?
C11 C12 1.538(3) . ?
C77 C98 1.529(3) . ?
C77 C99 1.540(3) . ?
C40 C39 1.514(3) . ?
C130 C129 1.523(3) . ?
C126 C125 1.495(3) . ?
C126 C127 1.533(3) . ?
C16 C15 1.502(3) . ?
C16 C17 1.533(3) . ?
C59 C60 1.523(3) . ?
C112 C133 1.532(3) . ?
C112 C134 1.533(3) . ?
C17 C33 1.531(3) . ?
C17 C32 1.532(3) . ?
C95 C94 1.514(3) . ?
C116 C115 1.504(3) . ?
C116 C117 1.533(3) . ?
C107 C131 1.528(3) . ?
C107 C132 1.533(3) . ?
C92 C104 1.533(3) . ?
C92 C105 1.535(3) . ?
C13 C14 1.497(3) . ?
C13 C12 1.530(3) . ?
C115 C114 1.519(3) . ?
C52 C68 1.528(3) . ?
C52 C67 1.531(3) . ?
C128 C129 1.511(3) . ?
C128 C127 1.533(3) . ?
C54 C55 1.514(3) . ?
C117 C135 1.532(3) . ?
C117 C136 1.534(3) . ?
C127 C139 1.530(3) . ?
C127 C140 1.534(3) . ?
C14 C15 1.516(3) . ?
C43 C44 1.485(3) . ?
C110 C109 1.516(3) . ?
C47 C66 1.528(3) . ?
C47 C65 1.536(3) . ?
C47 C46 1.536(3) . ?
C123 C124 1.499(3) . ?
C123 C122 1.541(3) . ?
C12 C31 1.529(3) . ?
C12 C30 1.544(3) . ?
C121 C120 1.512(3) . ?
C121 C122 1.532(3) . ?
C122 C138 1.529(4) . ?
C122 C137 1.530(4) . ?
C89 C90 1.519(3) . ?
C74 C75 1.520(3) . ?
C46 C45 1.504(4) . ?
C10 C9 1.509(3) . ?
C80 C79 1.514(3) . ?
C119 C120 1.511(4) . ?
C125 C124 1.520(4) . ?
C45 C44 1.525(4) . ?

loop_
_geom_torsion_atom_site_label_1
_geom_torsion_atom_site_label_2
_geom_torsion_atom_site_label_3
_geom_torsion_atom_site_label_4
_geom_torsion
_geom_torsion_site_symmetry_1
_geom_torsion_site_symmetry_2
_geom_torsion_site_symmetry_3
_geom_torsion_site_symmetry_4
_geom_torsion_publ_flag
O2 C3 C2 C26 6.1(3) . . . . ?
C4 C3 C2 C26 -172.85(17) . . . . ?
O2 C3 C2 C27 127.4(2) . . . . ?
C4 C3 C2 C27 -51.5(2) . . . . ?
O2 C3 C2 C1 -113.9(2) . . . . ?
C4 C3 C2 C1 67.2(2) . . . . ?
C26 C2 C1 O1 133.0(2) . . . . ?
C27 C2 C1 O1 10.7(3) . . . . ?
C3 C2 C1 O1 -107.6(2) . . . . ?
C26 C2 C1 C25 -46.9(2) . . . . ?
C27 C2 C1 C25 -169.22(17) . . . . ?
C3 C2 C1 C25 72.6(2) . . . . ?
C25 C24 C23 O10 1.1(3) . . . . ?
C25 C24 C23 C22 178.19(17) . . . . ?
O12 C38 C37 C62 1.0(3) . . . . ?
C39 C38 C37 C62 179.30(18) . . . . ?
O12 C38 C37 C61 -120.4(2) . . . . ?
C39 C38 C37 C61 57.9(2) . . . . ?
O12 C38 C37 C36 120.9(2) . . . . ?
C39 C38 C37 C36 -60.8(2) . . . . ?
O19 C56 C57 C70 -115.9(2) . . . . ?
C55 C56 C57 C70 62.1(2) . . . . ?
O19 C56 C57 C58 122.9(2) . . . . ?
C55 C56 C57 C58 -59.0(2) . . . . ?
O19 C56 C57 C69 4.5(3) . . . . ?
C55 C56 C57 C69 -177.45(19) . . . . ?
O9 C21 C22 C35 123.8(2) . . . . ?
C20 C21 C22 C35 -55.6(2) . . . . ?
O9 C21 C22 C34 2.8(3) . . . . ?
C20 C21 C22 C34 -176.54(17) . . . . ?
O9 C21 C22 C23 -115.2(2) . . . . ?
C20 C21 C22 C23 65.5(2) . . . . ?
O10 C23 C22 C21 -143.8(2) . . . . ?
C24 C23 C22 C21 39.1(2) . . . . ?
O10 C23 C22 C35 -22.6(3) . . . . ?
C24 C23 C22 C35 160.25(18) . . . . ?
O10 C23 C22 C34 96.3(2) . . . . ?
C24 C23 C22 C34 -80.8(2) . . . . ?
O26 C83 C82 C101 102.7(2) . . . . ?
C84 C83 C82 C101 -74.1(2) . . . . ?
O26 C83 C82 C81 -137.9(2) . . . . ?
C84 C83 C82 C81 45.2(2) . . . . ?
O26 C83 C82 C100 -16.6(3) . . . . ?
C84 C83 C82 C100 166.54(18) . . . . ?
O13 C41 C42 C43 -101.5(2) . . . . ?
C40 C41 C42 C43 79.0(2) . . . . ?
O13 C41 C42 C64 135.2(2) . . . . ?
C40 C41 C42 C64 -44.3(3) . . . . ?
O13 C41 C42 C63 14.3(3) . . . . ?
C40 C41 C42 C63 -165.2(2) . . . . ?
O1 C1 C25 C24 18.4(3) . . . . ?
C2 C1 C25 C24 -161.71(17) . . . . ?
C23 C24 C25 C1 172.69(17) . . . . ?
C101 C82 C81 O25 3.7(3) . . . . ?
C100 C82 C81 O25 125.0(2) . . . . ?
C83 C82 C81 O25 -113.9(2) . . . . ?
C101 C82 C81 C80 -175.08(19) . . . . ?
C100 C82 C81 C80 -53.8(2) . . . . ?
C83 C82 C81 C80 67.3(2) . . . . ?
O2 C3 C4 C5 21.1(3) . . . . ?
C2 C3 C4 C5 -160.01(17) . . . . ?
C103 C87 C86 O27 6.1(3) . . . . ?
C102 C87 C86 O27 127.0(2) . . . . ?
C88 C87 C86 O27 -113.0(2) . . . . ?
C103 C87 C86 C85 -174.80(17) . . . . ?
C102 C87 C86 C85 -53.9(2) . . . . ?
C88 C87 C86 C85 66.1(2) . . . . ?
O26 C83 C84 C85 -2.6(3) . . . . ?
C82 C83 C84 C85 174.14(17) . . . . ?
O22 C73 C72 C96 -84.4(2) . . . . ?
C74 C73 C72 C96 93.6(2) . . . . ?
O22 C73 C72 C97 153.7(2) . . . . ?
C74 C73 C72 C97 -28.4(3) . . . . ?
O22 C73 C72 C71 32.6(3) . . . . ?
C74 C73 C72 C71 -149.43(19) . . . . ?
O21 C71 C72 C96 10.4(3) . . . . ?
C95 C71 C72 C96 -171.07(19) . . . . ?
O21 C71 C72 C73 -103.7(2) . . . . ?
C95 C71 C72 C73 74.8(2) . . . . ?
O21 C71 C72 C97 133.3(2) . . . . ?
C95 C71 C72 C97 -48.2(2) . . . . ?
C56 C57 C58 O20 142.2(2) . . . . ?
C70 C57 C58 O20 21.4(3) . . . . ?
C69 C57 C58 O20 -97.7(2) . . . . ?
C56 C57 C58 C59 -40.2(3) . . . . ?
C70 C57 C58 C59 -160.92(19) . . . . ?
C69 C57 C58 C59 79.9(2) . . . . ?
O9 C21 C20 C19 0.9(3) . . . . ?
C22 C21 C20 C19 -179.70(17) . . . . ?
O8 C18 C19 C20 -29.2(3) . . . . ?
C17 C18 C19 C20 151.55(18) . . . . ?
C21 C20 C19 C18 -73.3(2) . . . . ?
O3 C6 C7 C8 114.8(2) . . . . ?
C5 C6 C7 C8 -66.8(2) . . . . ?
O3 C6 C7 C29 -1.9(3) . . . . ?
C5 C6 C7 C29 176.4(2) . . . . ?
O3 C6 C7 C28 -123.5(2) . . . . ?
C5 C6 C7 C28 54.8(3) . . . . ?
C62 C37 C36 O11 -128.9(2) . . . . ?
C61 C37 C36 O11 -7.0(3) . . . . ?
C38 C37 C36 O11 111.1(2) . . . . ?
C62 C37 C36 C60 51.0(2) . . . . ?
C61 C37 C36 C60 172.93(18) . . . . ?
C38 C37 C36 C60 -69.0(2) . . . . ?
C29 C7 C8 O4 97.4(2) . . . . ?
C28 C7 C8 O4 -142.0(2) . . . . ?
C6 C7 C8 O4 -21.3(3) . . . . ?
C29 C7 C8 C9 -79.6(2) . . . . ?
C28 C7 C8 C9 41.0(3) . . . . ?
C6 C7 C8 C9 161.68(19) . . . . ?
C103 C87 C88 O28 120.6(2) . . . . ?
C102 C87 C88 O28 -0.5(3) . . . . ?
C86 C87 C88 O28 -119.9(2) . . . . ?
C103 C87 C88 C89 -58.5(2) . . . . ?
C102 C87 C88 C89 -179.62(18) . . . . ?
C86 C87 C88 C89 61.0(2) . . . . ?
O16 C48 C49 C50 -30.9(3) . . . . ?
C47 C48 C49 C50 151.69(19) . . . . ?
O23 C76 C77 C98 151.5(2) . . . . ?
C75 C76 C77 C98 -31.3(3) . . . . ?
O23 C76 C77 C78 30.4(3) . . . . ?
C75 C76 C77 C78 -152.40(19) . . . . ?
O23 C76 C77 C99 -86.3(2) . . . . ?
C75 C76 C77 C99 90.9(2) . . . . ?
O24 C78 C77 C98 116.1(2) . . . . ?
C79 C78 C77 C98 -63.9(3) . . . . ?
O24 C78 C77 C76 -119.7(2) . . . . ?
C79 C78 C77 C76 60.3(2) . . . . ?
O24 C78 C77 C99 -5.2(3) . . . . ?
C79 C78 C77 C99 174.9(2) . . . . ?
O13 C41 C40 C39 4.0(3) . . . . ?
C42 C41 C40 C39 -176.46(18) . . . . ?
O12 C38 C39 C40 -15.5(3) . . . . ?
C37 C38 C39 C40 166.26(18) . . . . ?
C41 C40 C39 C38 -67.6(2) . . . . ?
O3 C6 C5 C4 -4.4(3) . . . . ?
C7 C6 C5 C4 177.34(18) . . . . ?
C3 C4 C5 C6 69.8(2) . . . . ?
O31 C106 C130 C129 -9.1(3) . . . . ?
C107 C106 C130 C129 173.89(18) . . . . ?
O27 C86 C85 C84 23.4(3) . . . . ?
C87 C86 C85 C84 -155.65(18) . . . . ?
C83 C84 C85 C86 167.92(17) . . . . ?
O20 C58 C59 C60 -7.6(3) . . . . ?
C57 C58 C59 C60 174.81(18) . . . . ?
O33 C111 C112 C133 117.9(2) . . . . ?
C110 C111 C112 C133 -60.7(2) . . . . ?
O33 C111 C112 C134 -3.1(3) . . . . ?
C110 C111 C112 C134 178.33(18) . . . . ?
O33 C111 C112 C113 -122.0(2) . . . . ?
C110 C111 C112 C113 59.4(2) . . . . ?
O34 C113 C112 C133 3.1(3) . . . . ?
C114 C113 C112 C133 -177.46(18) . . . . ?
O34 C113 C112 C134 123.8(2) . . . . ?
C114 C113 C112 C134 -56.7(2) . . . . ?
O34 C113 C112 C111 -116.2(2) . . . . ?
C114 C113 C112 C111 63.3(2) . . . . ?
O7 C16 C17 C33 129.7(2) . . . . ?
C15 C16 C17 C33 -50.1(3) . . . . ?
O7 C16 C17 C32 8.4(3) . . . . ?
C15 C16 C17 C32 -171.4(2) . . . . ?
O7 C16 C17 C18 -109.1(2) . . . . ?
C15 C16 C17 C18 71.1(2) . . . . ?
O8 C18 C17 C33 -21.5(3) . . . . ?
C19 C18 C17 C33 157.83(19) . . . . ?
O8 C18 C17 C32 97.5(2) . . . . ?
C19 C18 C17 C32 -83.2(2) . . . . ?
O8 C18 C17 C16 -143.5(2) . . . . ?
C19 C18 C17 C16 35.8(2) . . . . ?
O21 C71 C95 C94 25.2(3) . . . . ?
C72 C71 C95 C94 -153.37(18) . . . . ?
O31 C106 C107 C131 1.8(3) . . . . ?
C130 C106 C107 C131 178.9(2) . . . . ?
O31 C106 C107 C132 -118.6(2) . . . . ?
C130 C106 C107 C132 58.4(2) . . . . ?
O31 C106 C107 C108 121.7(2) . . . . ?
C130 C106 C107 C108 -61.3(2) . . . . ?
O32 C108 C107 C131 -125.1(2) . . . . ?
C109 C108 C107 C131 56.0(3) . . . . ?
O32 C108 C107 C132 -4.8(3) . . . . ?
C109 C108 C107 C132 176.28(19) . . . . ?
O32 C108 C107 C106 115.1(2) . . . . ?
C109 C108 C107 C106 -63.7(2) . . . . ?
O11 C36 C60 C59 -21.6(3) . . . . ?
C37 C36 C60 C59 158.51(18) . . . . ?
C58 C59 C60 C36 -171.65(18) . . . . ?
O29 C91 C92 C104 -133.7(2) . . . . ?
C90 C91 C92 C104 48.3(3) . . . . ?
O29 C91 C92 C105 -12.7(3) . . . . ?
C90 C91 C92 C105 169.3(2) . . . . ?
O29 C91 C92 C93 106.9(2) . . . . ?
C90 C91 C92 C93 -71.1(2) . . . . ?
O30 C93 C92 C104 1.9(3) . . . . ?
C94 C93 C92 C104 179.7(2) . . . . ?
O30 C93 C92 C91 122.3(2) . . . . ?
C94 C93 C92 C91 -59.9(2) . . . . ?
O30 C93 C92 C105 -118.4(2) . . . . ?
C94 C93 C92 C105 59.4(3) . . . . ?
O35 C116 C115 C114 -1.3(3) . . . . ?
C117 C116 C115 C114 175.51(18) . . . . ?
O17 C51 C52 C68 -6.2(3) . . . . ?
C50 C51 C52 C68 173.01(19) . . . . ?
O17 C51 C52 C67 -127.9(2) . . . . ?
C50 C51 C52 C67 51.3(3) . . . . ?
O17 C51 C52 C53 112.6(2) . . . . ?
C50 C51 C52 C53 -68.2(2) . . . . ?
O18 C53 C52 C68 -107.8(2) . . . . ?
C54 C53 C52 C68 73.7(2) . . . . ?
O18 C53 C52 C67 12.3(3) . . . . ?
C54 C53 C52 C67 -166.14(19) . . . . ?
O18 C53 C52 C51 132.0(2) . . . . ?
C54 C53 C52 C51 -46.4(2) . . . . ?
O18 C53 C54 C55 31.2(3) . . . . ?
C52 C53 C54 C55 -150.37(19) . . . . ?
O36 C118 C117 C135 4.5(3) . . . . ?
C119 C118 C117 C135 -175.3(2) . . . . ?
O36 C118 C117 C116 -112.4(2) . . . . ?
C119 C118 C117 C116 67.8(2) . . . . ?
O36 C118 C117 C136 126.3(2) . . . . ?
C119 C118 C117 C136 -53.5(3) . . . . ?
O35 C116 C117 C118 -138.2(2) . . . . ?
C115 C116 C117 C118 44.9(3) . . . . ?
O35 C116 C117 C135 101.8(3) . . . . ?
C115 C116 C117 C135 -75.1(2) . . . . ?
O35 C116 C117 C136 -16.8(3) . . . . ?
C115 C116 C117 C136 166.3(2) . . . . ?
O34 C113 C114 C115 27.6(3) . . . . ?
C112 C113 C114 C115 -151.92(18) . . . . ?
C116 C115 C114 C113 169.16(18) . . . . ?
O39 C126 C127 C139 153.5(2) . . . . ?
C125 C126 C127 C139 -28.6(3) . . . . ?
O39 C126 C127 C128 32.9(3) . . . . ?
C125 C126 C127 C128 -149.2(2) . . . . ?
O39 C126 C127 C140 -83.8(3) . . . . ?
C125 C126 C127 C140 94.1(3) . . . . ?
O40 C128 C127 C139 130.5(2) . . . . ?
C129 C128 C127 C139 -51.3(3) . . . . ?
O40 C128 C127 C126 -106.6(2) . . . . ?
C129 C128 C127 C126 71.5(2) . . . . ?
O40 C128 C127 C140 7.1(3) . . . . ?
C129 C128 C127 C140 -174.8(2) . . . . ?
O6 C13 C14 C15 35.4(3) . . . . ?
C12 C13 C14 C15 -147.5(2) . . . . ?
O17 C51 C50 C49 -21.9(3) . . . . ?
C52 C51 C50 C49 158.87(18) . . . . ?
C48 C49 C50 C51 169.78(18) . . . . ?
C64 C42 C43 O14 136.0(2) . . . . ?
C41 C42 C43 O14 14.2(3) . . . . ?
C63 C42 C43 O14 -103.2(2) . . . . ?
C64 C42 C43 C44 -48.1(3) . . . . ?
C41 C42 C43 C44 -169.9(3) . . . . ?
C63 C42 C43 C44 72.8(3) . . . . ?
O33 C111 C110 C109 15.4(3) . . . . ?
C112 C111 C110 C109 -165.97(18) . . . . ?
O16 C48 C47 C66 -116.8(2) . . . . ?
C49 C48 C47 C66 60.7(3) . . . . ?
O16 C48 C47 C65 5.0(3) . . . . ?
C49 C48 C47 C65 -177.54(19) . . . . ?
O16 C48 C47 C46 123.3(2) . . . . ?
C49 C48 C47 C46 -59.3(2) . . . . ?
O7 C16 C15 C14 28.6(3) . . . . ?
C17 C16 C15 C14 -151.57(19) . . . . ?
C13 C14 C15 C16 -169.77(19) . . . . ?
O30 C93 C94 C95 -6.0(3) . . . . ?
C92 C93 C94 C95 176.20(18) . . . . ?
C71 C95 C94 C93 -77.0(2) . . . . ?
O6 C13 C12 C31 2.1(3) . . . . ?
C14 C13 C12 C31 -175.1(2) . . . . ?
O6 C13 C12 C11 -114.7(2) . . . . ?
C14 C13 C12 C11 68.1(2) . . . . ?
O6 C13 C12 C30 123.2(2) . . . . ?
C14 C13 C12 C30 -54.0(3) . . . . ?
O5 C11 C12 C31 -105.9(2) . . . . ?
C10 C11 C12 C31 69.1(2) . . . . ?
O5 C11 C12 C13 12.9(3) . . . . ?
C10 C11 C12 C13 -172.16(19) . . . . ?
O5 C11 C12 C30 132.1(2) . . . . ?
C10 C11 C12 C30 -52.9(3) . . . . ?
O19 C56 C55 C54 -8.2(3) . . . . ?
C57 C56 C55 C54 173.72(18) . . . . ?
C53 C54 C55 C56 72.8(2) . . . . ?
O40 C128 C129 C130 31.1(3) . . . . ?
C127 C128 C129 C130 -147.02(19) . . . . ?
C106 C130 C129 C128 -77.9(2) . . . . ?
O32 C108 C109 C110 14.3(3) . . . . ?
C107 C108 C109 C110 -166.78(18) . . . . ?
C111 C110 C109 C108 67.4(2) . . . . ?
O37 C121 C122 C138 116.5(3) . . . . ?
C120 C121 C122 C138 -63.9(3) . . . . ?
O37 C121 C122 C137 -4.8(3) . . . . ?
C120 C121 C122 C137 174.8(2) . . . . ?
O37 C121 C122 C123 -120.1(2) . . . . ?
C120 C121 C122 C123 59.5(3) . . . . ?
O38 C123 C122 C138 154.2(2) . . . . ?
C124 C123 C122 C138 -29.2(3) . . . . ?
O38 C123 C122 C137 -84.0(3) . . . . ?
C124 C123 C122 C137 92.6(3) . . . . ?
O38 C123 C122 C121 33.5(3) . . . . ?
C124 C123 C122 C121 -149.9(2) . . . . ?
O28 C88 C89 C90 16.7(3) . . . . ?
C87 C88 C89 C90 -164.25(18) . . . . ?
O22 C73 C74 C75 -16.9(3) . . . . ?
C72 C73 C74 C75 165.18(19) . . . . ?
C66 C47 C46 O15 17.2(3) . . . . ?
C48 C47 C46 O15 136.5(2) . . . . ?
C65 C47 C46 O15 -103.2(3) . . . . ?
C66 C47 C46 C45 -165.1(2) . . . . ?
C48 C47 C46 C45 -45.8(3) . . . . ?
C65 C47 C46 C45 74.5(3) . . . . ?
O5 C11 C10 C9 -27.5(3) . . . . ?
C12 C11 C10 C9 157.6(2) . . . . ?
O29 C91 C90 C89 11.8(3) . . . . ?
C92 C91 C90 C89 -170.22(19) . . . . ?
C88 C89 C90 C91 67.0(3) . . . . ?
O23 C76 C75 C74 -19.9(3) . . . . ?
C77 C76 C75 C74 162.95(19) . . . . ?
C73 C74 C75 C76 -60.9(3) . . . . ?
O25 C81 C80 C79 2.4(3) . . . . ?
C82 C81 C80 C79 -178.82(19) . . . . ?
C11 C10 C9 C8 -60.6(3) . . . . ?
O4 C8 C9 C10 -0.8(3) . . . . ?
C7 C8 C9 C10 176.25(19) . . . . ?
O24 C78 C79 C80 -12.6(3) . . . . ?
C77 C78 C79 C80 167.3(2) . . . . ?
C81 C80 C79 C78 -67.4(3) . . . . ?
O36 C118 C119 C120 0.5(3) . . . . ?
C117 C118 C119 C120 -179.7(2) . . . . ?
O39 C126 C125 C124 -11.3(3) . . . . ?
C127 C126 C125 C124 170.8(2) . . . . ?
C118 C119 C120 C121 -71.4(3) . . . . ?
O37 C121 C120 C119 -12.2(4) . . . . ?
C122 C121 C120 C119 168.2(2) . . . . ?
O38 C123 C124 C125 -18.3(3) . . . . ?
C122 C123 C124 C125 165.1(2) . . . . ?
C126 C125 C124 C123 -61.2(3) . . . . ?
O15 C46 C45 C44 -3.7(4) . . . . ?
C47 C46 C45 C44 178.5(2) . . . . ?
O14 C43 C44 C45 -7.9(5) . . . . ?
C42 C43 C44 C45 176.1(3) . . . . ?
C46 C45 C44 C43 -65.9(4) . . . . ?
